data_4318338
loop_
_publ_author_name
'Tomikazu Kawano'
'Jun Kuwana'
'Chong-Xu Du'
'Ikuo Ueda'

_publ_section_title
;
 Copper(I) Ion Mediated Self-Organization of Molecular Rectangular Boxes
 from 1,2-Bis(2-pyridylethynyl)benzene Ligands with Bulky Substituents
;
_journal_name_full 'Inorganic Chemistry'
_journal_page_first 4078
_journal_page_last 4080
_journal_paper_doi 10.1021/ic025574e
_journal_volume 41
_journal_year 2002
_chemical_formula_sum 'C84 H104 Cu2 F12 N4 O4 P2'
_chemical_formula_weight 1650.79
_space_group_IT_number 1
_symmetry_cell_setting triclinic
_symmetry_space_group_name_Hall 'P 1'
_symmetry_space_group_name_H-M 'P 1'
_audit_creation_date 'Tue Nov  9 18:58:32 1999'
_audit_creation_method 'from TEXRAY.INF file'
_cell_angle_alpha 101.70(1)
_cell_angle_beta 115.11(1)
_cell_angle_gamma 97.44(2)
_cell_formula_units_Z 1
_cell_length_a 13.539(4)
_cell_length_b 14.755(2)
_cell_length_c 11.951(2)
_cell_measurement_reflns_used 25
_cell_measurement_temperature 198.2
_cell_measurement_theta_max 19.4
_cell_measurement_theta_min 17.0
_cell_volume 2053.4(8)
_computing_cell_refinement 'MSC/AFC Diffractometer Control'
_computing_data_collection 'MSC/AFC Diffractometer Control'
_computing_data_reduction teXsan
_computing_publication_material teXsan
_computing_structure_refinement teXsan
_diffrn_ambient_temperature 198.2
_diffrn_measurement_device_type 'Rigaku AFC5R'
_diffrn_measurement_method \w-2\q
_diffrn_orient_matrix_UB_11 0.00015
_diffrn_orient_matrix_UB_12 -0.06911
_diffrn_orient_matrix_UB_13 -0.02099
_diffrn_orient_matrix_UB_21 -0.00960
_diffrn_orient_matrix_UB_22 -0.00508
_diffrn_orient_matrix_UB_23 0.07716
_diffrn_orient_matrix_UB_31 -0.08354
_diffrn_orient_matrix_UB_32 -0.01700
_diffrn_orient_matrix_UB_33 -0.05397
_diffrn_radiation_detector 'scintillation counter'
_diffrn_radiation_monochromator graphite
_diffrn_radiation_source 'Rigaku rotating anode'
_diffrn_radiation_type 'Mo K\a'
_diffrn_radiation_wavelength 0.7107
_diffrn_reflns_av_R_equivalents 0.039
_diffrn_reflns_av_sigmaI/netI 0.145
_diffrn_reflns_limit_h_max 0
_diffrn_reflns_limit_h_min -17
_diffrn_reflns_limit_k_max 19
_diffrn_reflns_limit_k_min -19
_diffrn_reflns_limit_l_max 15
_diffrn_reflns_limit_l_min -14
_diffrn_reflns_number 9808
_diffrn_reflns_reduction_process 'Lp corrections applied'
_diffrn_reflns_theta_max 27.50
_diffrn_reflns_theta_min 2.50
_diffrn_standards_decay_% -4.87
_diffrn_standards_interval_count 150
_diffrn_standards_number 3
_exptl_absorpt_coefficient_mu 0.635
_exptl_absorpt_correction_T_max 0.998
_exptl_absorpt_correction_T_min 0.945
_exptl_absorpt_correction_type psi-scan
_exptl_absorpt_process_details '(North, Phillips & Mathews, 1968)'
_exptl_crystal_colour yellow
_exptl_crystal_density_diffrn 1.335
_exptl_crystal_density_method 'not measured'
_exptl_crystal_description prismatic
_exptl_crystal_F_000 864.00
_exptl_crystal_size_max 0.500
_exptl_crystal_size_mid 0.250
_exptl_crystal_size_min 0.180
_refine_diff_density_max 0.37
_refine_diff_density_min -0.37
_refine_ls_extinction_method none
_refine_ls_goodness_of_fit_ref 0.668
_refine_ls_hydrogen_treatment noref
_refine_ls_matrix_type full
_refine_ls_number_constraints 0
_refine_ls_number_parameters 974
_refine_ls_number_reflns 5966
_refine_ls_number_restraints 0
_refine_ls_R_factor_gt 0.0521
_refine_ls_shift/su_max 4.9360
_refine_ls_shift/su_mean 0.2100
_refine_ls_structure_factor_coef F
_refine_ls_weighting_scheme unit
_refine_ls_wR_factor_gt 0.0534
_refine_ls_wR_factor_ref 0.0534
_reflns_number_gt 5966
_reflns_number_total 9410
_reflns_threshold_expression >3.0sigma(I)
_cod_data_source_file ic025574e_s2_2.cif
_cod_data_source_block CL2
_cod_depositor_comments
;
The following automatic conversions were performed:
'_reflns_observed_expression' tag replaced with
'_reflns_threshold_expression' tag as specified in the replacement
file 'cod-tools/trunk/perl-scripts/inputs/replacement_tags.lst'.

'_atom_site_calc_flags' tag replaced with '_atom_site_calc_flag' 
tag as specified in the replacement file
'cod-tools/trunk/perl-scripts/inputs/replacement_tags.lst'.

'_atom_type_scat_imag' tag replaced with '_atom_type_scat_dispersion_imag' 
tag as specified in the replacement file
'cod-tools/trunk/perl-scripts/inputs/replacement_tags.lst'.

Automatic conversion script
Id: cif_correct_tags 3137 2015-03-23 15:08:43Z antanas 
;
_cod_original_cell_volume 2053.3(8)
_cod_database_code 4318338

loop_
_symmetry_equiv_pos_as_xyz
x,y,z

loop_
_atom_site_label
_atom_site_type_symbol
_atom_site_fract_x
_atom_site_fract_y
_atom_site_fract_z
_atom_site_U_iso_or_equiv
_atom_site_adp_type
_atom_site_occupancy
_atom_site_calc_flag
_atom_site_refinement_flags
Cu(1) Cu 0.87271(10) 0.93554(9) 0.1625(1) 0.0292(2) Uani 1.00 d .
Cu(2) Cu 1.14042(10) 1.39646(9) 0.0453(1) 0.0330(2) Uani 1.00 d .
P(1) P 0.6498(2) 0.3875(2) -0.5033(2) 0.0377(5) Uani 1.00 d .
P(2) P 1.3561(2) 0.9272(2) -0.2789(2) 0.0369(5) Uani 1.00 d .
F(1) F 1.3598(6) 0.9107(5) -0.1493(5) 0.066(2) Uani 1.00 d .
F(2) F 1.2724(5) 0.9958(5) -0.2821(7) 0.073(2) Uani 1.00 d .
F(3) F 1.4605(6) 1.0170(5) -0.1936(6) 0.074(2) Uani 1.00 d .
F(4) F 1.4360(6) 0.8574(5) -0.2763(7) 0.090(2) Uani 1.00 d .
F(5) F 1.2511(6) 0.8406(5) -0.3606(6) 0.067(2) Uani 1.00 d .
F(6) F 1.3502(5) 0.9433(5) -0.4081(5) 0.060(2) Uani 1.00 d .
F(7) F 0.7411(6) 0.4853(5) -0.4109(6) 0.068(2) Uani 1.00 d .
F(8) F 0.6426(6) 0.4094(6) -0.6296(5) 0.073(2) Uani 1.00 d .
F(9) F 0.7451(5) 0.3352(5) -0.4922(7) 0.078(2) Uani 1.00 d .
F(10) F 0.6525(5) 0.3627(5) -0.3770(5) 0.059(2) Uani 1.00 d .
F(11) F 0.5515(5) 0.4374(5) -0.5109(6) 0.064(2) Uani 1.00 d .
F(12) F 0.5586(6) 0.2910(6) -0.5892(7) 0.083(2) Uani 1.00 d .
O(1) O 1.0397(5) 1.4793(5) -0.0903(6) 0.036(1) Uani 1.00 d .
O(2) O 0.7038(4) 0.8273(4) 0.0574(5) 0.031(1) Uani 1.00 d .
O(3) O 1.3258(5) 1.4962(4) 0.1758(6) 0.036(1) Uani 1.00 d .
O(4) O 0.9468(4) 0.8445(4) 0.2896(5) 0.030(1) Uani 1.00 d .
N(1) N 0.9869(6) 1.3741(5) 0.0425(7) 0.032(1) Uani 1.00 d .
N(2) N 0.7649(5) 1.0076(5) 0.1864(6) 0.027(1) Uani 1.00 d .
N(3) N 1.2369(6) 1.3197(5) 0.0188(7) 0.031(1) Uani 1.00 d .
N(4) N 1.0150(5) 0.9480(5) 0.1708(6) 0.026(1) Uani 1.00 d .
C(1) C 1.1950(7) 1.2403(6) 0.3973(9) 0.035(2) Uani 1.00 d .
C(2) C 1.1474(8) 1.1773(6) 0.4414(9) 0.035(2) Uani 1.00 d .
C(3) C 1.2160(7) 1.1423(6) 0.5389(9) 0.035(2) Uani 1.00 d .
C(4) C 1.3320(8) 1.1718(7) 0.592(1) 0.050(2) Uani 1.00 d .
C(5) C 1.3803(8) 1.2334(8) 0.547(1) 0.050(3) Uani 1.00 d .
C(6) C 1.3142(8) 1.2707(8) 0.450(1) 0.047(2) Uani 1.00 d .
C(7) C 1.1230(8) 1.2759(7) 0.2946(9) 0.040(2) Uani 1.00 d .
C(8) C 1.0559(8) 1.2992(7) 0.2100(9) 0.037(2) Uani 1.00 d .
C(9) C 0.9675(7) 1.3216(7) 0.1136(8) 0.036(2) Uani 1.00 d .
C(10) C 0.8566(8) 1.2832(7) 0.0853(9) 0.039(2) Uani 1.00 d .
C(11) C 0.7706(8) 1.3026(8) -0.0107(10) 0.050(3) Uani 1.00 d .
C(12) C 0.7919(7) 1.3636(8) -0.0776(9) 0.041(2) Uani 1.00 d .
C(13) C 0.9029(7) 1.3975(7) -0.0472(9) 0.038(2) Uani 1.00 d .
C(14) C 0.9265(8) 1.4582(8) -0.1203(9) 0.053(2) Uani 1.00 d .
C(15) C 1.0680(7) 1.5434(6) -0.1568(7) 0.032(2) Uani 1.00 d .
C(16) C 1.1050(8) 1.6475(7) -0.0707(9) 0.040(2) Uani 1.00 d .
C(17) C 1.1447(9) 1.7171(8) -0.1300(10) 0.051(2) Uani 1.00 d .
C(18) C 1.2404(8) 1.6894(7) -0.1532(8) 0.048(2) Uani 1.00 d .
C(19) C 1.2015(7) 1.5865(6) -0.2439(8) 0.040(2) Uani 1.00 d .
C(20) C 1.1595(6) 1.5137(6) -0.1854(7) 0.033(2) Uani 1.00 d .
C(21) C 1.182(1) 1.8188(8) -0.039(1) 0.065(3) Uani 1.00 d .
C(22) C 1.1229(7) 1.4100(6) -0.2722(8) 0.038(2) Uani 1.00 d .
C(23) C 1.2228(8) 1.3721(7) -0.2705(9) 0.049(2) Uani 1.00 d .
C(24) C 1.0331(9) 1.3952(8) -0.4115(10) 0.058(3) Uani 1.00 d .
C(25) C 1.0260(8) 1.1490(6) 0.3877(8) 0.034(2) Uani 1.00 d .
C(26) C 0.9248(7) 1.1267(7) 0.3392(8) 0.034(2) Uani 1.00 d .
C(27) C 0.8056(7) 1.0949(6) 0.2707(8) 0.033(2) Uani 1.00 d .
C(28) C 0.7340(8) 1.1493(7) 0.2900(9) 0.040(2) Uani 1.00 d .
C(29) C 0.6207(8) 1.1109(7) 0.2210(10) 0.047(2) Uani 1.00 d .
C(30) C 0.5778(7) 1.0219(7) 0.1321(9) 0.039(2) Uani 1.00 d .
C(31) C 0.6535(7) 0.9690(6) 0.1159(7) 0.028(2) Uani 1.00 d .
C(32) C 0.6162(7) 0.8738(6) 0.0214(8) 0.033(2) Uani 1.00 d .
C(33) C 0.6867(6) 0.7315(6) -0.0168(7) 0.032(2) Uani 1.00 d .
C(34) C 0.6077(7) 0.6621(7) 0.0071(8) 0.035(2) Uani 1.00 d .
C(35) C 0.6022(8) 0.5588(7) -0.0583(9) 0.047(2) Uani 1.00 d .
C(36) C 0.5598(8) 0.5450(7) -0.1997(9) 0.048(2) Uani 1.00 d .
C(37) C 0.6345(8) 0.6148(7) -0.2273(9) 0.041(2) Uani 1.00 d .
C(38) C 0.6487(7) 0.7200(6) -0.1591(7) 0.033(2) Uani 1.00 d .
C(39) C 0.5326(9) 0.4875(8) -0.029(1) 0.063(3) Uani 1.00 d .
C(40) C 0.7294(7) 0.7904(7) -0.1807(8) 0.040(2) Uani 1.00 d .
C(41) C 0.6757(9) 0.7938(9) -0.3217(9) 0.057(3) Uani 1.00 d .
C(42) C 0.8458(7) 0.7705(8) -0.1419(9) 0.047(2) Uani 1.00 d .
C(43) C 0.8503(7) 1.1440(6) -0.2346(8) 0.030(2) Uani 1.00 d .
C(44) C 0.8090(8) 1.0819(7) -0.1771(8) 0.037(2) Uani 1.00 d .
C(45) C 0.6948(9) 1.0505(7) -0.2254(10) 0.046(2) Uani 1.00 d .
C(46) C 0.6202(8) 1.0751(7) -0.329(1) 0.050(3) Uani 1.00 d .
C(47) C 0.6585(8) 1.1362(8) -0.3827(10) 0.048(2) Uani 1.00 d .
C(48) C 0.7725(8) 1.1694(7) -0.3359(8) 0.038(2) Uani 1.00 d .
C(49) C 0.9680(7) 1.1784(6) -0.1853(8) 0.032(2) Uani 1.00 d .
C(50) C 1.0667(7) 1.2040(6) -0.1382(9) 0.034(2) Uani 1.00 d .
C(51) C 1.1901(7) 1.2327(6) -0.0738(8) 0.034(2) Uani 1.00 d .
C(52) C 1.2512(8) 1.1728(7) -0.1020(9) 0.041(2) Uani 1.00 d .
C(53) C 1.3692(8) 1.2018(7) -0.028(1) 0.046(2) Uani 1.00 d .
C(54) C 1.4152(7) 1.2880(7) 0.0624(9) 0.039(2) Uani 1.00 d .
C(55) C 1.3483(7) 1.3442(6) 0.0842(8) 0.030(2) Uani 1.00 d .
C(56) C 1.4028(7) 1.4377(7) 0.1902(9) 0.040(2) Uani 1.00 d .
C(57) C 1.3794(7) 1.5877(6) 0.2748(7) 0.034(2) Uani 1.00 d .
C(58) C 1.4304(7) 1.6593(7) 0.2274(8) 0.036(2) Uani 1.00 d .
C(59) C 1.4795(8) 1.7591(7) 0.3210(9) 0.045(2) Uani 1.00 d .
C(60) C 1.3925(8) 1.7914(7) 0.3565(9) 0.048(2) Uani 1.00 d .
C(61) C 1.3446(8) 1.7212(7) 0.4088(9) 0.043(2) Uani 1.00 d .
C(62) C 1.2932(7) 1.6206(6) 0.3136(7) 0.035(2) Uani 1.00 d .
C(63) C 1.5280(8) 1.8299(8) 0.267(1) 0.054(3) Uani 1.00 d .
C(64) C 1.2434(7) 1.5457(7) 0.3625(8) 0.039(2) Uani 1.00 d .
C(65) C 1.3249(8) 1.5416(8) 0.4945(9) 0.048(2) Uani 1.00 d .
C(66) C 1.1368(8) 1.5648(9) 0.366(1) 0.057(3) Uani 1.00 d .
C(67) C 0.8907(7) 1.0579(7) -0.0714(9) 0.035(2) Uani 1.00 d .
C(68) C 0.9583(7) 1.0355(7) 0.0138(8) 0.034(2) Uani 1.00 d .
C(69) C 1.0486(7) 1.0105(6) 0.1140(8) 0.031(2) Uani 1.00 d .
C(70) C 1.1610(8) 1.0445(7) 0.1454(9) 0.041(2) Uani 1.00 d .
C(71) C 1.2412(7) 1.0156(7) 0.2403(9) 0.041(2) Uani 1.00 d .
C(72) C 1.2111(7) 0.9575(7) 0.3001(9) 0.039(2) Uani 1.00 d .
C(73) C 1.0972(6) 0.9247(6) 0.2635(7) 0.028(2) Uani 1.00 d .
C(74) C 1.0613(7) 0.8542(7) 0.3256(8) 0.038(2) Uani 1.00 d .
C(75) C 0.8951(6) 0.7811(6) 0.3375(7) 0.028(1) Uani 1.00 d .
C(76) C 0.8955(7) 0.6796(7) 0.2865(8) 0.035(2) Uani 1.00 d .
C(77) C 0.8288(8) 0.6096(7) 0.3220(9) 0.042(2) Uani 1.00 d .
C(78) C 0.8721(9) 0.6377(7) 0.4683(9) 0.051(2) Uani 1.00 d .
C(79) C 0.8750(8) 0.7415(7) 0.5191(8) 0.044(2) Uani 1.00 d .
C(80) C 0.9432(7) 0.8121(6) 0.4843(7) 0.034(2) Uani 1.00 d .
C(81) C 0.8253(9) 0.5054(8) 0.268(1) 0.053(3) Uani 1.00 d .
C(82) C 0.9509(8) 0.9172(7) 0.5432(9) 0.045(2) Uani 1.00 d .
C(83) C 0.8390(8) 0.9451(7) 0.4919(10) 0.051(2) Uani 1.00 d .
C(84) C 1.0079(9) 0.9443(9) 0.690(1) 0.061(3) Uani 1.00 d .
H(1) H 1.1813 1.0963 0.5707 0.0487 Uiso 1.00 calc .
H(2) H 1.3797 1.1494 0.6626 0.0586 Uiso 1.00 calc .
H(3) H 1.4606 1.2522 0.5825 0.0579 Uiso 1.00 calc .
H(4) H 1.3492 1.3147 0.4167 0.0565 Uiso 1.00 calc .
H(5) H 0.8409 1.2447 0.1363 0.0493 Uiso 1.00 calc .
H(6) H 0.6944 1.2722 -0.0334 0.0608 Uiso 1.00 calc .
H(7) H 0.7324 1.3817 -0.1411 0.0425 Uiso 1.00 calc .
H(8) H 0.9049 1.5167 -0.1058 0.0622 Uiso 1.00 calc .
H(9) H 0.8831 1.4261 -0.2135 0.0622 Uiso 1.00 calc .
H(10) H 1.0029 1.5366 -0.2368 0.0406 Uiso 1.00 calc .
H(11) H 1.0443 1.6636 -0.0573 0.0504 Uiso 1.00 calc .
H(12) H 1.1661 1.6518 0.0115 0.0504 Uiso 1.00 calc .
H(13) H 1.0833 1.7144 -0.2112 0.0604 Uiso 1.00 calc .
H(14) H 1.2672 1.7342 -0.1876 0.0575 Uiso 1.00 calc .
H(15) H 1.3020 1.6926 -0.0709 0.0575 Uiso 1.00 calc .
H(16) H 1.1414 1.5835 -0.3265 0.0472 Uiso 1.00 calc .
H(17) H 1.2622 1.5694 -0.2590 0.0472 Uiso 1.00 calc .
H(18) H 1.2224 1.5189 -0.1036 0.0423 Uiso 1.00 calc .
H(19) H 1.2420 1.8220 0.0432 0.0796 Uiso 1.00 calc .
H(20) H 1.2060 1.8640 -0.0732 0.0796 Uiso 1.00 calc .
H(21) H 1.1205 1.8346 -0.0246 0.0796 Uiso 1.00 calc .
H(22) H 1.0900 1.3707 -0.2348 0.0468 Uiso 1.00 calc .
H(23) H 1.1981 1.3071 -0.3212 0.0618 Uiso 1.00 calc .
H(24) H 1.2579 1.4089 -0.3072 0.0618 Uiso 1.00 calc .
H(25) H 1.2758 1.3774 -0.1852 0.0618 Uiso 1.00 calc .
H(26) H 0.9666 1.4138 -0.4137 0.0684 Uiso 1.00 calc .
H(27) H 1.0607 1.4322 -0.4538 0.0684 Uiso 1.00 calc .
H(28) H 1.0094 1.3292 -0.4619 0.0684 Uiso 1.00 calc .
H(29) H 0.7636 1.2124 0.3490 0.0468 Uiso 1.00 calc .
H(30) H 0.5717 1.1457 0.2403 0.0560 Uiso 1.00 calc .
H(31) H 0.4978 0.9954 0.0805 0.0507 Uiso 1.00 calc .
H(32) H 0.5948 0.8815 -0.0623 0.0427 Uiso 1.00 calc .
H(33) H 0.5511 0.8386 0.0212 0.0427 Uiso 1.00 calc .
H(34) H 0.7591 0.7157 0.0169 0.0387 Uiso 1.00 calc .
H(35) H 0.6353 0.6711 0.0992 0.0438 Uiso 1.00 calc .
H(36) H 0.5344 0.6727 -0.0265 0.0438 Uiso 1.00 calc .
H(37) H 0.6785 0.5487 -0.0237 0.0548 Uiso 1.00 calc .
H(38) H 0.5575 0.4796 -0.2403 0.0621 Uiso 1.00 calc .
H(39) H 0.4852 0.5523 -0.2351 0.0621 Uiso 1.00 calc .
H(40) H 0.7063 0.6012 -0.2002 0.0493 Uiso 1.00 calc .
H(41) H 0.6007 0.6053 -0.3194 0.0493 Uiso 1.00 calc .
H(42) H 0.5759 0.7346 -0.1944 0.0398 Uiso 1.00 calc .
H(43) H 0.4564 0.4941 -0.0600 0.0758 Uiso 1.00 calc .
H(44) H 0.5296 0.4222 -0.0651 0.0758 Uiso 1.00 calc .
H(45) H 0.5622 0.4972 0.0642 0.0758 Uiso 1.00 calc .
H(46) H 0.7409 0.8531 -0.1278 0.0486 Uiso 1.00 calc .
H(47) H 0.6054 0.8116 -0.3438 0.0747 Uiso 1.00 calc .
H(48) H 0.7239 0.8399 -0.3339 0.0747 Uiso 1.00 calc .
H(49) H 0.6621 0.7331 -0.3785 0.0747 Uiso 1.00 calc .
H(50) H 0.8394 0.7080 -0.1931 0.0572 Uiso 1.00 calc .
H(51) H 0.8934 0.8160 -0.1559 0.0572 Uiso 1.00 calc .
H(52) H 0.8822 0.7717 -0.0534 0.0572 Uiso 1.00 calc .
H(53) H 0.6686 1.0109 -0.1865 0.0600 Uiso 1.00 calc .
H(54) H 0.5401 1.0482 -0.3638 0.0615 Uiso 1.00 calc .
H(55) H 0.6055 1.1553 -0.4526 0.0572 Uiso 1.00 calc .
H(56) H 0.8004 1.2130 -0.3721 0.0420 Uiso 1.00 calc .
H(57) H 1.2151 1.1146 -0.1712 0.0494 Uiso 1.00 calc .
H(58) H 1.4152 1.1591 -0.0381 0.0545 Uiso 1.00 calc .
H(59) H 1.4967 1.3115 0.1093 0.0442 Uiso 1.00 calc .
H(60) H 1.4676 1.4712 0.1902 0.0546 Uiso 1.00 calc .
H(61) H 1.4264 1.4260 0.2741 0.0546 Uiso 1.00 calc .
H(62) H 1.4386 1.5784 0.3496 0.0430 Uiso 1.00 calc .
H(63) H 1.4893 1.6365 0.2122 0.0453 Uiso 1.00 calc .
H(64) H 1.3742 1.6615 0.1466 0.0453 Uiso 1.00 calc .
H(65) H 1.5410 1.7550 0.3984 0.0525 Uiso 1.00 calc .
H(66) H 1.4257 1.8518 0.4201 0.0608 Uiso 1.00 calc .
H(67) H 1.3325 1.7975 0.2814 0.0608 Uiso 1.00 calc .
H(68) H 1.4023 1.7181 0.4880 0.0513 Uiso 1.00 calc .
H(69) H 1.2869 1.7432 0.4260 0.0513 Uiso 1.00 calc .
H(70) H 1.2327 1.6250 0.2361 0.0418 Uiso 1.00 calc .
H(71) H 1.5840 1.8080 0.2471 0.0628 Uiso 1.00 calc .
H(72) H 1.4691 1.8347 0.1894 0.0628 Uiso 1.00 calc .
H(73) H 1.5611 1.8912 0.3279 0.0628 Uiso 1.00 calc .
H(74) H 1.2233 1.4840 0.3026 0.0466 Uiso 1.00 calc .
H(75) H 1.2911 1.4931 0.5194 0.0550 Uiso 1.00 calc .
H(76) H 1.3920 1.5293 0.4968 0.0550 Uiso 1.00 calc .
H(77) H 1.3425 1.6017 0.5579 0.0550 Uiso 1.00 calc .
H(78) H 1.1544 1.6245 0.4279 0.0705 Uiso 1.00 calc .
H(79) H 1.0837 1.5677 0.2832 0.0705 Uiso 1.00 calc .
H(80) H 1.1033 1.5157 0.3886 0.0705 Uiso 1.00 calc .
H(81) H 1.1809 1.0867 0.1023 0.0490 Uiso 1.00 calc .
H(82) H 1.3189 1.0373 0.2632 0.0493 Uiso 1.00 calc .
H(83) H 1.2673 0.9379 0.3679 0.0508 Uiso 1.00 calc .
H(84) H 1.1064 0.8754 0.4160 0.0501 Uiso 1.00 calc .
H(85) H 1.0749 0.7929 0.2941 0.0501 Uiso 1.00 calc .
H(86) H 0.8179 0.7834 0.3030 0.0340 Uiso 1.00 calc .
H(87) H 0.8636 0.6631 0.1936 0.0420 Uiso 1.00 calc .
H(88) H 0.9714 0.6732 0.3196 0.0420 Uiso 1.00 calc .
H(89) H 0.7527 0.6163 0.2857 0.0497 Uiso 1.00 calc .
H(90) H 0.8252 0.5966 0.4886 0.0629 Uiso 1.00 calc .
H(91) H 0.9466 0.6282 0.5081 0.0629 Uiso 1.00 calc .
H(92) H 0.7983 0.7483 0.4833 0.0505 Uiso 1.00 calc .
H(93) H 0.9041 0.7575 0.6109 0.0505 Uiso 1.00 calc .
H(94) H 1.0187 0.8030 0.5203 0.0420 Uiso 1.00 calc .
H(95) H 0.7774 0.4629 0.2861 0.0606 Uiso 1.00 calc .
H(96) H 0.7962 0.4888 0.1760 0.0606 Uiso 1.00 calc .
H(97) H 0.8986 0.4939 0.3046 0.0606 Uiso 1.00 calc .
H(98) H 0.9981 0.9560 0.5201 0.0532 Uiso 1.00 calc .
H(99) H 0.8481 1.0115 0.5252 0.0627 Uiso 1.00 calc .
H(100) H 0.8034 0.9287 0.3996 0.0627 Uiso 1.00 calc .
H(101) H 0.7894 0.9108 0.5161 0.0627 Uiso 1.00 calc .
H(102) H 0.9636 0.9073 0.7169 0.0766 Uiso 1.00 calc .
H(103) H 1.0804 0.9310 0.7213 0.0766 Uiso 1.00 calc .
H(104) H 1.0157 1.0101 0.7254 0.0766 Uiso 1.00 calc .

loop_
_atom_site_aniso_label
_atom_site_aniso_U_11
_atom_site_aniso_U_22
_atom_site_aniso_U_33
_atom_site_aniso_U_12
_atom_site_aniso_U_13
_atom_site_aniso_U_23
Cu(1) 0.0254(4) 0.0344(5) 0.0305(4) 0.0106(4) 0.0140(3) 0.0113(4)
Cu(2) 0.0290(4) 0.0396(5) 0.0342(4) 0.0130(4) 0.0156(3) 0.0142(4)
P(1) 0.036(1) 0.043(1) 0.0342(10) 0.0139(9) 0.0151(8) 0.0130(9)
P(2) 0.036(1) 0.039(1) 0.0316(10) 0.0084(8) 0.0124(8) 0.0102(9)
F(1) 0.075(4) 0.078(4) 0.039(2) -0.006(3) 0.025(2) 0.026(2)
F(2) 0.084(3) 0.075(4) 0.086(4) 0.058(2) 0.051(3) 0.026(3)
F(3) 0.069(4) 0.074(4) 0.049(3) -0.034(3) 0.022(3) 0.000(3)
F(4) 0.087(4) 0.087(4) 0.074(4) 0.076(2) 0.013(3) 0.007(3)
F(5) 0.060(3) 0.060(4) 0.049(3) -0.014(2) 0.009(3) 0.011(3)
F(6) 0.071(3) 0.074(4) 0.038(2) 0.012(3) 0.028(2) 0.024(2)
F(7) 0.068(4) 0.056(3) 0.061(4) -0.006(3) 0.023(3) 0.007(3)
F(8) 0.063(4) 0.128(5) 0.042(2) 0.022(4) 0.025(2) 0.050(3)
F(9) 0.067(3) 0.105(4) 0.083(4) 0.068(2) 0.039(3) 0.032(3)
F(10) 0.074(3) 0.072(4) 0.044(2) 0.014(3) 0.033(2) 0.031(2)
F(11) 0.049(3) 0.096(4) 0.060(3) 0.046(2) 0.028(2) 0.027(3)
F(12) 0.078(4) 0.068(4) 0.064(4) -0.022(3) 0.024(3) -0.013(3)
O(1) 0.031(2) 0.046(3) 0.037(3) 0.010(2) 0.016(2) 0.022(2)
O(2) 0.028(2) 0.032(3) 0.032(3) 0.008(2) 0.014(2) 0.007(2)
O(3) 0.038(3) 0.032(3) 0.035(3) 0.017(2) 0.011(2) 0.007(2)
O(4) 0.026(2) 0.039(3) 0.037(2) 0.011(2) 0.019(2) 0.022(2)
N(1) 0.031(2) 0.030(4) 0.035(3) 0.005(3) 0.017(2) 0.007(2)
N(2) 0.026(2) 0.026(3) 0.030(3) 0.012(2) 0.009(2) 0.013(2)
N(3) 0.034(2) 0.030(3) 0.033(3) 0.007(2) 0.020(2) 0.009(2)
N(4) 0.027(2) 0.030(3) 0.024(3) 0.009(2) 0.014(2) 0.011(2)
C(1) 0.030(3) 0.029(4) 0.040(4) 0.008(3) 0.012(3) 0.008(3)
C(2) 0.040(3) 0.020(4) 0.036(4) 0.006(3) 0.012(3) 0.002(3)
C(3) 0.040(3) 0.028(4) 0.041(4) 0.011(3) 0.019(3) 0.013(3)
C(4) 0.038(3) 0.040(5) 0.053(5) 0.010(4) 0.003(4) 0.016(4)
C(5) 0.029(4) 0.049(6) 0.056(5) 0.006(4) 0.010(3) 0.011(4)
C(6) 0.032(3) 0.052(6) 0.064(5) 0.011(4) 0.026(3) 0.025(4)
C(7) 0.040(4) 0.040(5) 0.037(4) 0.004(4) 0.016(3) 0.017(3)
C(8) 0.043(4) 0.037(5) 0.041(4) 0.014(3) 0.025(3) 0.019(3)
C(9) 0.038(3) 0.036(5) 0.033(4) 0.006(3) 0.018(3) 0.008(3)
C(10) 0.042(3) 0.033(5) 0.046(4) 0.003(3) 0.025(3) 0.015(3)
C(11) 0.038(4) 0.054(6) 0.055(5) 0.003(4) 0.019(3) 0.024(4)
C(12) 0.029(3) 0.062(5) 0.033(4) 0.020(3) 0.012(3) 0.018(3)
C(13) 0.031(3) 0.049(5) 0.035(4) 0.014(3) 0.017(3) 0.011(3)
C(14) 0.031(3) 0.085(6) 0.056(4) 0.014(4) 0.021(3) 0.049(4)
C(15) 0.032(3) 0.037(3) 0.028(3) 0.011(3) 0.012(3) 0.012(2)
C(16) 0.046(4) 0.037(4) 0.039(4) 0.017(4) 0.020(3) 0.012(3)
C(17) 0.055(5) 0.043(4) 0.044(5) 0.004(4) 0.014(4) 0.019(3)
C(18) 0.070(5) 0.035(4) 0.044(4) 0.002(4) 0.033(3) 0.014(3)
C(19) 0.053(4) 0.037(4) 0.039(4) 0.008(3) 0.029(3) 0.014(3)
C(20) 0.037(3) 0.038(3) 0.034(3) 0.013(3) 0.022(3) 0.015(3)
C(21) 0.079(7) 0.036(5) 0.081(7) 0.021(5) 0.035(6) 0.021(4)
C(22) 0.041(4) 0.037(4) 0.036(3) 0.002(3) 0.021(3) 0.010(3)
C(23) 0.052(4) 0.056(6) 0.046(5) 0.023(4) 0.027(4) 0.010(4)
C(24) 0.060(6) 0.060(7) 0.035(4) 0.012(5) 0.014(4) -0.009(5)
C(25) 0.039(2) 0.023(4) 0.032(4) 0.005(3) 0.009(3) 0.008(3)
C(26) 0.039(2) 0.032(4) 0.023(3) 0.003(3) 0.012(3) 0.005(3)
C(27) 0.038(3) 0.032(4) 0.026(4) 0.009(3) 0.013(3) 0.009(3)
C(28) 0.048(3) 0.029(4) 0.033(4) 0.015(3) 0.013(3) -0.002(4)
C(29) 0.044(3) 0.047(5) 0.056(5) 0.022(4) 0.030(3) 0.005(4)
C(30) 0.021(3) 0.046(4) 0.045(5) 0.011(3) 0.014(3) 0.007(3)
C(31) 0.026(2) 0.034(4) 0.025(3) 0.012(3) 0.009(2) 0.014(3)
C(32) 0.030(3) 0.038(4) 0.028(4) 0.012(3) 0.009(3) 0.009(3)
C(33) 0.027(3) 0.033(3) 0.030(3) 0.008(3) 0.010(3) 0.007(3)
C(34) 0.026(4) 0.036(4) 0.033(4) 0.001(3) 0.007(3) 0.008(3)
C(35) 0.041(5) 0.038(4) 0.043(4) 0.004(4) 0.009(4) 0.004(3)
C(36) 0.051(5) 0.040(5) 0.044(4) 0.005(4) 0.021(4) 0.002(4)
C(37) 0.047(4) 0.036(4) 0.034(4) 0.012(3) 0.017(3) -0.002(3)
C(38) 0.032(4) 0.032(3) 0.029(3) 0.005(3) 0.011(3) 0.002(3)
C(39) 0.066(6) 0.049(6) 0.071(6) -0.008(5) 0.037(4) 0.014(5)
C(40) 0.038(3) 0.049(5) 0.039(3) 0.005(3) 0.025(3) 0.014(3)
C(41) 0.064(6) 0.075(7) 0.039(4) 0.019(5) 0.030(4) 0.020(4)
C(42) 0.035(4) 0.057(6) 0.044(4) 0.001(4) 0.022(3) 0.005(4)
C(43) 0.030(2) 0.027(4) 0.025(3) 0.004(3) 0.010(2) 0.000(3)
C(44) 0.045(3) 0.032(4) 0.034(4) 0.003(3) 0.017(3) 0.012(3)
C(45) 0.045(3) 0.040(5) 0.051(5) 0.006(4) 0.020(3) 0.016(4)
C(46) 0.032(5) 0.044(5) 0.068(6) 0.011(4) 0.015(4) 0.023(4)
C(47) 0.041(3) 0.063(6) 0.043(5) 0.023(4) 0.015(3) 0.023(4)
C(48) 0.042(3) 0.035(4) 0.035(4) 0.003(3) 0.013(3) 0.019(3)
C(49) 0.031(2) 0.033(4) 0.035(4) 0.009(3) 0.017(3) 0.015(3)
C(50) 0.032(2) 0.028(4) 0.037(4) 0.004(3) 0.013(3) 0.007(3)
C(51) 0.031(2) 0.029(4) 0.037(4) 0.006(3) 0.015(3) 0.008(3)
C(52) 0.040(3) 0.034(5) 0.041(4) 0.013(3) 0.017(3) -0.001(4)
C(53) 0.040(3) 0.039(4) 0.061(5) 0.018(4) 0.022(4) 0.014(3)
C(54) 0.023(3) 0.047(4) 0.043(4) 0.012(3) 0.012(3) 0.011(3)
C(55) 0.035(3) 0.027(4) 0.031(3) 0.007(3) 0.018(3) 0.008(3)
C(56) 0.032(4) 0.039(4) 0.037(4) 0.016(3) 0.010(3) -0.005(3)
C(57) 0.036(4) 0.038(4) 0.024(3) 0.010(3) 0.014(3) 0.005(2)
C(58) 0.042(4) 0.041(4) 0.027(4) 0.012(3) 0.017(3) 0.010(3)
C(59) 0.043(4) 0.040(4) 0.040(4) 0.002(3) 0.011(3) 0.007(3)
C(60) 0.068(5) 0.031(4) 0.052(5) 0.018(4) 0.037(3) 0.003(4)
C(61) 0.046(4) 0.047(4) 0.034(4) 0.018(3) 0.021(3) -0.001(3)
C(62) 0.031(3) 0.045(4) 0.021(3) 0.010(3) 0.007(3) 0.006(3)
C(63) 0.049(5) 0.045(5) 0.063(5) -0.003(4) 0.025(4) 0.018(4)
C(64) 0.040(4) 0.040(5) 0.037(4) 0.006(3) 0.022(3) 0.005(3)
C(65) 0.043(4) 0.060(6) 0.044(4) 0.005(4) 0.021(3) 0.025(4)
C(66) 0.044(4) 0.088(8) 0.062(5) 0.028(4) 0.039(3) 0.032(5)
C(67) 0.038(4) 0.034(4) 0.039(4) 0.014(3) 0.022(3) 0.013(3)
C(68) 0.034(4) 0.035(4) 0.036(4) 0.006(3) 0.018(3) 0.014(3)
C(69) 0.040(3) 0.030(4) 0.030(3) 0.008(3) 0.020(2) 0.012(3)
C(70) 0.040(3) 0.049(5) 0.045(4) 0.010(3) 0.027(3) 0.019(3)
C(71) 0.027(4) 0.048(5) 0.046(4) 0.006(3) 0.017(3) 0.008(3)
C(72) 0.028(3) 0.045(5) 0.046(4) 0.009(3) 0.021(3) 0.008(4)
C(73) 0.025(3) 0.035(4) 0.024(3) 0.013(3) 0.011(2) 0.006(3)
C(74) 0.026(2) 0.054(5) 0.045(4) 0.013(3) 0.018(3) 0.034(3)
C(75) 0.025(3) 0.037(3) 0.027(2) 0.011(3) 0.010(2) 0.019(3)
C(76) 0.036(4) 0.042(4) 0.028(4) 0.012(3) 0.017(3) 0.008(3)
C(77) 0.038(4) 0.034(4) 0.048(3) 0.002(3) 0.018(3) 0.010(3)
C(78) 0.061(5) 0.041(4) 0.048(3) -0.002(4) 0.020(4) 0.026(3)
C(79) 0.046(5) 0.044(4) 0.038(4) -0.005(4) 0.018(3) 0.015(3)
C(80) 0.037(4) 0.037(3) 0.027(3) 0.005(3) 0.014(3) 0.009(3)
C(81) 0.059(6) 0.034(4) 0.056(5) -0.001(4) 0.028(4) -0.001(4)
C(82) 0.048(4) 0.036(4) 0.048(4) 0.002(3) 0.026(3) 0.004(4)
C(83) 0.059(4) 0.050(5) 0.061(5) 0.025(4) 0.039(4) 0.020(4)
C(84) 0.051(6) 0.061(7) 0.048(4) -0.003(5) 0.017(4) -0.008(5)

loop_
_atom_type_symbol
_atom_type_description
_atom_type_scat_dispersion_real
_atom_type_scat_dispersion_imag
_atom_type_scat_source
C C 0.003 0.002
;International Tables for Crystallography
(1992, Vol. C, Tables 4.2.6.8 and 6.1.1.1)
;
H H 0.000 0.000
;International Tables for Crystallography
(1992, Vol. C, Table 6.1.1.2)
;
O O 0.011 0.006
;International Tables for Crystallography
(1992, Vol. C, Tables 4.2.6.8 and 6.1.1.1)
;
N N 0.006 0.003
;International Tables for Crystallography
(1992, Vol. C, Tables 4.2.6.8 and 6.1.1.1)
;
Cu Cu 0.320 1.265
;International Tables for Crystallography
(1992, Vol. C, Tables 4.2.6.8 and 6.1.1.1)
;
P P 0.102 0.094
;International Tables for Crystallography
(1992, Vol. C, Tables 4.2.6.8 and 6.1.1.1)
;
F F 0.017 0.010
;International Tables for Crystallography
(1992, Vol. C, Tables 4.2.6.8 and 6.1.1.1)
;

loop_
_geom_angle_atom_site_label_1
_geom_angle_atom_site_label_2
_geom_angle_atom_site_label_3
_geom_angle
_geom_angle_site_symmetry_1
_geom_angle_site_symmetry_2
_geom_angle_site_symmetry_3
_geom_angle_publ_flag
O(2) Cu(1) O(4) 91.0(2) 1_555 1_555 1_555 yes
O(2) Cu(1) N(2) 75.2(2) 1_555 1_555 1_555 yes
O(2) Cu(1) N(4) 138.3(2) 1_555 1_555 1_555 yes
O(4) Cu(1) N(2) 120.8(2) 1_555 1_555 1_555 yes
O(4) Cu(1) N(4) 78.5(2) 1_555 1_555 1_555 yes
N(2) Cu(1) N(4) 144.2(2) 1_555 1_555 1_555 yes
N(1) Cu(2) N(3) 137.0(3) 1_555 1_555 1_555 yes
F(7) P(1) F(8) 93.4(3) 1_555 1_555 1_555 yes
F(7) P(1) F(9) 90.7(3) 1_555 1_555 1_555 yes
F(7) P(1) F(10) 88.5(3) 1_555 1_555 1_555 yes
F(7) P(1) F(11) 90.5(3) 1_555 1_555 1_555 yes
F(7) P(1) F(12) 177.4(4) 1_555 1_555 1_555 yes
F(8) P(1) F(9) 91.2(4) 1_555 1_555 1_555 yes
F(8) P(1) F(10) 177.9(3) 1_555 1_555 1_555 yes
F(8) P(1) F(11) 91.3(3) 1_555 1_555 1_555 yes
F(8) P(1) F(12) 89.0(4) 1_555 1_555 1_555 yes
F(9) P(1) F(10) 89.7(4) 1_555 1_555 1_555 yes
F(9) P(1) F(11) 177.2(4) 1_555 1_555 1_555 yes
F(9) P(1) F(12) 90.1(4) 1_555 1_555 1_555 yes
F(10) P(1) F(11) 87.7(3) 1_555 1_555 1_555 yes
F(10) P(1) F(12) 89.0(3) 1_555 1_555 1_555 yes
F(11) P(1) F(12) 88.6(3) 1_555 1_555 1_555 yes
F(1) P(2) F(2) 89.5(4) 1_555 1_555 1_555 yes
F(1) P(2) F(3) 88.9(3) 1_555 1_555 1_555 yes
F(1) P(2) F(4) 89.9(4) 1_555 1_555 1_555 yes
F(1) P(2) F(5) 90.0(3) 1_555 1_555 1_555 yes
F(1) P(2) F(6) 179.0(3) 1_555 1_555 1_555 yes
F(2) P(2) F(3) 89.4(3) 1_555 1_555 1_555 yes
F(2) P(2) F(4) 178.5(4) 1_555 1_555 1_555 yes
F(2) P(2) F(5) 88.8(3) 1_555 1_555 1_555 yes
F(2) P(2) F(6) 89.8(3) 1_555 1_555 1_555 yes
F(3) P(2) F(4) 91.9(3) 1_555 1_555 1_555 yes
F(3) P(2) F(5) 178.0(4) 1_555 1_555 1_555 yes
F(3) P(2) F(6) 91.8(3) 1_555 1_555 1_555 yes
F(4) P(2) F(5) 89.8(3) 1_555 1_555 1_555 yes
F(4) P(2) F(6) 90.9(4) 1_555 1_555 1_555 yes
F(5) P(2) F(6) 89.3(3) 1_555 1_555 1_555 yes
C(14) O(1) C(15) 114.1(6) 1_555 1_555 1_555 yes
Cu(1) O(2) C(32) 110.2(4) 1_555 1_555 1_555 yes
Cu(1) O(2) C(33) 123.4(4) 1_555 1_555 1_555 yes
C(32) O(2) C(33) 119.7(5) 1_555 1_555 1_555 yes
C(56) O(3) C(57) 110.5(5) 1_555 1_555 1_555 yes
Cu(1) O(4) C(74) 111.7(4) 1_555 1_555 1_555 yes
Cu(1) O(4) C(75) 130.0(4) 1_555 1_555 1_555 yes
C(74) O(4) C(75) 118.2(5) 1_555 1_555 1_555 yes
Cu(2) N(1) C(9) 119.6(5) 1_555 1_555 1_555 yes
Cu(2) N(1) C(13) 118.4(5) 1_555 1_555 1_555 yes
C(9) N(1) C(13) 120.9(7) 1_555 1_555 1_555 yes
Cu(1) N(2) C(27) 118.8(5) 1_555 1_555 1_555 yes
Cu(1) N(2) C(31) 119.7(5) 1_555 1_555 1_555 yes
C(27) N(2) C(31) 121.5(6) 1_555 1_555 1_555 yes
Cu(2) N(3) C(51) 119.4(5) 1_555 1_555 1_555 yes
Cu(2) N(3) C(55) 124.6(5) 1_555 1_555 1_555 yes
C(51) N(3) C(55) 116.0(7) 1_555 1_555 1_555 yes
Cu(1) N(4) C(69) 119.6(5) 1_555 1_555 1_555 yes
Cu(1) N(4) C(73) 120.4(5) 1_555 1_555 1_555 yes
C(69) N(4) C(73) 116.3(6) 1_555 1_555 1_555 yes
C(2) C(1) C(6) 120.9(7) 1_555 1_555 1_555 yes
C(2) C(1) C(7) 119.6(7) 1_555 1_555 1_555 yes
C(6) C(1) C(7) 119.6(8) 1_555 1_555 1_555 yes
C(1) C(2) C(3) 119.8(7) 1_555 1_555 1_555 yes
C(1) C(2) C(25) 119.9(7) 1_555 1_555 1_555 yes
C(3) C(2) C(25) 120.3(7) 1_555 1_555 1_555 yes
C(2) C(3) C(4) 120.1(8) 1_555 1_555 1_555 yes
C(2) C(3) H(1) 119.8 1_555 1_555 1_555 no
C(4) C(3) H(1) 120.1 1_555 1_555 1_555 no
C(3) C(4) C(5) 120.5(8) 1_555 1_555 1_555 yes
C(3) C(4) H(2) 120.1 1_555 1_555 1_555 no
C(5) C(4) H(2) 119.4 1_555 1_555 1_555 no
C(4) C(5) C(6) 121.0(8) 1_555 1_555 1_555 yes
C(4) C(5) H(3) 120.6 1_555 1_555 1_555 no
C(6) C(5) H(3) 118.5 1_555 1_555 1_555 no
C(1) C(6) C(5) 117.7(8) 1_555 1_555 1_555 yes
C(1) C(6) H(4) 121.2 1_555 1_555 1_555 no
C(5) C(6) H(4) 121.0 1_555 1_555 1_555 no
C(1) C(7) C(8) 173.8(9) 1_555 1_555 1_555 yes
C(7) C(8) C(9) 173.4(9) 1_555 1_555 1_555 yes
N(1) C(9) C(8) 120.9(7) 1_555 1_555 1_555 yes
N(1) C(9) C(10) 119.5(7) 1_555 1_555 1_555 yes
C(8) C(9) C(10) 119.4(7) 1_555 1_555 1_555 yes
C(9) C(10) C(11) 119.5(8) 1_555 1_555 1_555 yes
C(9) C(10) H(5) 120.6 1_555 1_555 1_555 no
C(11) C(10) H(5) 119.8 1_555 1_555 1_555 no
C(10) C(11) C(12) 120.6(8) 1_555 1_555 1_555 yes
C(10) C(11) H(6) 118.7 1_555 1_555 1_555 no
C(12) C(11) H(6) 120.6 1_555 1_555 1_555 no
C(11) C(12) C(13) 117.1(7) 1_555 1_555 1_555 yes
C(11) C(12) H(7) 121.6 1_555 1_555 1_555 no
C(13) C(12) H(7) 121.3 1_555 1_555 1_555 no
N(1) C(13) C(12) 122.0(8) 1_555 1_555 1_555 yes
N(1) C(13) C(14) 120.1(7) 1_555 1_555 1_555 yes
C(12) C(13) C(14) 117.9(7) 1_555 1_555 1_555 yes
O(1) C(14) C(13) 112.3(7) 1_555 1_555 1_555 yes
O(1) C(14) H(8) 108.4 1_555 1_555 1_555 no
O(1) C(14) H(9) 107.4 1_555 1_555 1_555 no
C(13) C(14) H(8) 111.7 1_555 1_555 1_555 no
C(13) C(14) H(9) 110.3 1_555 1_555 1_555 no
H(8) C(14) H(9) 106.5 1_555 1_555 1_555 no
O(1) C(15) C(16) 109.1(6) 1_555 1_555 1_555 yes
O(1) C(15) C(20) 107.6(6) 1_555 1_555 1_555 yes
O(1) C(15) H(10) 109.4 1_555 1_555 1_555 no
C(16) C(15) C(20) 112.4(6) 1_555 1_555 1_555 yes
C(16) C(15) H(10) 109.3 1_555 1_555 1_555 no
C(20) C(15) H(10) 108.9 1_555 1_555 1_555 no
C(15) C(16) C(17) 111.5(7) 1_555 1_555 1_555 yes
C(15) C(16) H(11) 109.5 1_555 1_555 1_555 no
C(15) C(16) H(12) 108.2 1_555 1_555 1_555 no
C(17) C(16) H(11) 110.2 1_555 1_555 1_555 no
C(17) C(16) H(12) 108.8 1_555 1_555 1_555 no
H(11) C(16) H(12) 108.4 1_555 1_555 1_555 no
C(16) C(17) C(18) 109.7(7) 1_555 1_555 1_555 yes
C(16) C(17) C(21) 109.0(8) 1_555 1_555 1_555 yes
C(16) C(17) H(13) 109.1 1_555 1_555 1_555 no
C(18) C(17) C(21) 111.4(7) 1_555 1_555 1_555 yes
C(18) C(17) H(13) 109.1 1_555 1_555 1_555 no
C(21) C(17) H(13) 108.5 1_555 1_555 1_555 no
C(17) C(18) C(19) 110.4(6) 1_555 1_555 1_555 yes
C(17) C(18) H(14) 109.9 1_555 1_555 1_555 no
C(17) C(18) H(15) 108.4 1_555 1_555 1_555 no
C(19) C(18) H(14) 111.3 1_555 1_555 1_555 no
C(19) C(18) H(15) 109.3 1_555 1_555 1_555 no
H(14) C(18) H(15) 107.5 1_555 1_555 1_555 no
C(18) C(19) C(20) 110.8(6) 1_555 1_555 1_555 yes
C(18) C(19) H(16) 109.4 1_555 1_555 1_555 no
C(18) C(19) H(17) 110.2 1_555 1_555 1_555 no
C(20) C(19) H(16) 109.4 1_555 1_555 1_555 no
C(20) C(19) H(17) 110.1 1_555 1_555 1_555 no
H(16) C(19) H(17) 106.9 1_555 1_555 1_555 no
C(15) C(20) C(19) 109.6(6) 1_555 1_555 1_555 yes
C(15) C(20) C(22) 112.8(6) 1_555 1_555 1_555 yes
C(15) C(20) H(18) 107.0 1_555 1_555 1_555 no
C(19) C(20) C(22) 112.0(6) 1_555 1_555 1_555 yes
C(19) C(20) H(18) 106.4 1_555 1_555 1_555 no
C(22) C(20) H(18) 108.8 1_555 1_555 1_555 no
C(17) C(21) H(19) 109.3 1_555 1_555 1_555 no
C(17) C(21) H(20) 111 1_555 1_555 1_555 no
C(17) C(21) H(21) 110.3 1_555 1_555 1_555 no
H(19) C(21) H(20) 109.1 1_555 1_555 1_555 no
H(19) C(21) H(21) 107 1_555 1_555 1_555 no
H(20) C(21) H(21) 109 1_555 1_555 1_555 no
C(20) C(22) C(23) 112.1(6) 1_555 1_555 1_555 yes
C(20) C(22) C(24) 113.9(7) 1_555 1_555 1_555 yes
C(20) C(22) H(22) 106.8 1_555 1_555 1_555 no
C(23) C(22) C(24) 110.7(7) 1_555 1_555 1_555 yes
C(23) C(22) H(22) 105.6 1_555 1_555 1_555 no
C(24) C(22) H(22) 107.2 1_555 1_555 1_555 no
C(22) C(23) H(23) 110.2 1_555 1_555 1_555 no
C(22) C(23) H(24) 108.6 1_555 1_555 1_555 no
C(22) C(23) H(25) 110.8 1_555 1_555 1_555 no
H(23) C(23) H(24) 108.4 1_555 1_555 1_555 no
H(23) C(23) H(25) 109.7 1_555 1_555 1_555 no
H(24) C(23) H(25) 109.1 1_555 1_555 1_555 no
C(22) C(24) H(26) 111.2 1_555 1_555 1_555 no
C(22) C(24) H(27) 111.2 1_555 1_555 1_555 no
C(22) C(24) H(28) 111.8 1_555 1_555 1_555 no
H(26) C(24) H(27) 107.7 1_555 1_555 1_555 no
H(26) C(24) H(28) 106.9 1_555 1_555 1_555 no
H(27) C(24) H(28) 107.8 1_555 1_555 1_555 no
C(2) C(25) C(26) 177.5(9) 1_555 1_555 1_555 yes
C(25) C(26) C(27) 174.2(8) 1_555 1_555 1_555 yes
N(2) C(27) C(26) 115.7(7) 1_555 1_555 1_555 yes
N(2) C(27) C(28) 121.3(6) 1_555 1_555 1_555 yes
C(26) C(27) C(28) 123.0(7) 1_555 1_555 1_555 yes
C(27) C(28) C(29) 118.2(7) 1_555 1_555 1_555 yes
C(27) C(28) H(29) 120.9 1_555 1_555 1_555 no
C(29) C(28) H(29) 120.9 1_555 1_555 1_555 no
C(28) C(29) C(30) 121.0(8) 1_555 1_555 1_555 yes
C(28) C(29) H(30) 118.2 1_555 1_555 1_555 no
C(30) C(29) H(30) 120.7 1_555 1_555 1_555 no
C(29) C(30) C(31) 118.9(6) 1_555 1_555 1_555 yes
C(29) C(30) H(31) 121.5 1_555 1_555 1_555 no
C(31) C(30) H(31) 119.6 1_555 1_555 1_555 no
N(2) C(31) C(30) 119.1(6) 1_555 1_555 1_555 yes
N(2) C(31) C(32) 117.7(6) 1_555 1_555 1_555 yes
C(30) C(31) C(32) 123.2(6) 1_555 1_555 1_555 yes
O(2) C(32) C(31) 109.0(5) 1_555 1_555 1_555 yes
O(2) C(32) H(32) 111.5 1_555 1_555 1_555 no
O(2) C(32) H(33) 110.9 1_555 1_555 1_555 no
C(31) C(32) H(32) 109.0 1_555 1_555 1_555 no
C(31) C(32) H(33) 108.0 1_555 1_555 1_555 no
H(32) C(32) H(33) 108.3 1_555 1_555 1_555 no
O(2) C(33) C(34) 109.5(6) 1_555 1_555 1_555 yes
O(2) C(33) C(38) 114.0(6) 1_555 1_555 1_555 yes
O(2) C(33) H(34) 106.7 1_555 1_555 1_555 no
C(34) C(33) C(38) 112.8(5) 1_555 1_555 1_555 yes
C(34) C(33) H(34) 107.0 1_555 1_555 1_555 no
C(38) C(33) H(34) 106.4 1_555 1_555 1_555 no
C(33) C(34) C(35) 109.0(7) 1_555 1_555 1_555 yes
C(33) C(34) H(35) 110.4 1_555 1_555 1_555 no
C(33) C(34) H(36) 111.0 1_555 1_555 1_555 no
C(35) C(34) H(35) 109.2 1_555 1_555 1_555 no
C(35) C(34) H(36) 109.5 1_555 1_555 1_555 no
H(35) C(34) H(36) 107.7 1_555 1_555 1_555 no
C(34) C(35) C(36) 109.3(7) 1_555 1_555 1_555 yes
C(34) C(35) C(39) 111.2(8) 1_555 1_555 1_555 yes
C(34) C(35) H(37) 108.9 1_555 1_555 1_555 no
C(36) C(35) C(39) 112.7(6) 1_555 1_555 1_555 yes
C(36) C(35) H(37) 107.4 1_555 1_555 1_555 no
C(39) C(35) H(37) 107.2 1_555 1_555 1_555 no
C(35) C(36) C(37) 111.9(6) 1_555 1_555 1_555 yes
C(35) C(36) H(38) 108.8 1_555 1_555 1_555 no
C(35) C(36) H(39) 108.4 1_555 1_555 1_555 no
C(37) C(36) H(38) 109.3 1_555 1_555 1_555 no
C(37) C(36) H(39) 110.9 1_555 1_555 1_555 no
H(38) C(36) H(39) 107.5 1_555 1_555 1_555 no
C(36) C(37) C(38) 112.6(7) 1_555 1_555 1_555 yes
C(36) C(37) H(40) 109.5 1_555 1_555 1_555 no
C(36) C(37) H(41) 108.3 1_555 1_555 1_555 no
C(38) C(37) H(40) 109.2 1_555 1_555 1_555 no
C(38) C(37) H(41) 109.0 1_555 1_555 1_555 no
H(40) C(37) H(41) 108.2 1_555 1_555 1_555 no
C(33) C(38) C(37) 108.9(6) 1_555 1_555 1_555 yes
C(33) C(38) C(40) 111.9(5) 1_555 1_555 1_555 yes
C(33) C(38) H(42) 107.3 1_555 1_555 1_555 no
C(37) C(38) C(40) 112.7(6) 1_555 1_555 1_555 yes
C(37) C(38) H(42) 108.2 1_555 1_555 1_555 no
C(40) C(38) H(42) 107.7 1_555 1_555 1_555 no
C(35) C(39) H(43) 111.5 1_555 1_555 1_555 no
C(35) C(39) H(44) 114.1 1_555 1_555 1_555 no
C(35) C(39) H(45) 111.5 1_555 1_555 1_555 no
H(43) C(39) H(44) 107.7 1_555 1_555 1_555 no
H(43) C(39) H(45) 105 1_555 1_555 1_555 no
H(44) C(39) H(45) 105.9 1_555 1_555 1_555 no
C(38) C(40) C(41) 110.7(6) 1_555 1_555 1_555 yes
C(38) C(40) C(42) 114.2(7) 1_555 1_555 1_555 yes
C(38) C(40) H(46) 107.8 1_555 1_555 1_555 no
C(41) C(40) C(42) 110.2(7) 1_555 1_555 1_555 yes
C(41) C(40) H(46) 106.9 1_555 1_555 1_555 no
C(42) C(40) H(46) 106.6 1_555 1_555 1_555 no
C(40) C(41) H(47) 110.2 1_555 1_555 1_555 no
C(40) C(41) H(48) 110.8 1_555 1_555 1_555 no
C(40) C(41) H(49) 110.4 1_555 1_555 1_555 no
H(47) C(41) H(48) 108 1_555 1_555 1_555 no
H(47) C(41) H(49) 108.5 1_555 1_555 1_555 no
H(48) C(41) H(49) 108.9 1_555 1_555 1_555 no
C(40) C(42) H(50) 110.3 1_555 1_555 1_555 no
C(40) C(42) H(51) 111.6 1_555 1_555 1_555 no
C(40) C(42) H(52) 111.4 1_555 1_555 1_555 no
H(50) C(42) H(51) 107.3 1_555 1_555 1_555 no
H(50) C(42) H(52) 107.7 1_555 1_555 1_555 no
H(51) C(42) H(52) 108.4 1_555 1_555 1_555 no
C(44) C(43) C(48) 118.1(7) 1_555 1_555 1_555 yes
C(44) C(43) C(49) 119.7(6) 1_555 1_555 1_555 yes
C(48) C(43) C(49) 122.2(7) 1_555 1_555 1_555 yes
C(43) C(44) C(45) 118.6(7) 1_555 1_555 1_555 yes
C(43) C(44) C(67) 117.2(7) 1_555 1_555 1_555 yes
C(45) C(44) C(67) 124.2(8) 1_555 1_555 1_555 yes
C(44) C(45) C(46) 121.4(9) 1_555 1_555 1_555 yes
C(44) C(45) H(53) 118.0 1_555 1_555 1_555 no
C(46) C(45) H(53) 120.6 1_555 1_555 1_555 no
C(45) C(46) C(47) 120.5(8) 1_555 1_555 1_555 yes
C(45) C(46) H(54) 118.8 1_555 1_555 1_555 no
C(47) C(46) H(54) 120.7 1_555 1_555 1_555 no
C(46) C(47) C(48) 119.4(7) 1_555 1_555 1_555 yes
C(46) C(47) H(55) 119.8 1_555 1_555 1_555 no
C(48) C(47) H(55) 120.7 1_555 1_555 1_555 no
C(43) C(48) C(47) 121.9(8) 1_555 1_555 1_555 yes
C(43) C(48) H(56) 118.0 1_555 1_555 1_555 no
C(47) C(48) H(56) 120.1 1_555 1_555 1_555 no
C(43) C(49) C(50) 175.6(8) 1_555 1_555 1_555 yes
C(49) C(50) C(51) 176.5(9) 1_555 1_555 1_555 yes
N(3) C(51) C(50) 115.0(7) 1_555 1_555 1_555 yes
N(3) C(51) C(52) 124.2(6) 1_555 1_555 1_555 yes
C(50) C(51) C(52) 120.7(6) 1_555 1_555 1_555 yes
C(51) C(52) C(53) 117.5(7) 1_555 1_555 1_555 yes
C(51) C(52) H(57) 121.3 1_555 1_555 1_555 no
C(53) C(52) H(57) 121.2 1_555 1_555 1_555 no
C(52) C(53) C(54) 118.2(8) 1_555 1_555 1_555 yes
C(52) C(53) H(58) 120.4 1_555 1_555 1_555 no
C(54) C(53) H(58) 121.2 1_555 1_555 1_555 no
C(53) C(54) C(55) 120.8(7) 1_555 1_555 1_555 yes
C(53) C(54) H(59) 119.3 1_555 1_555 1_555 no
C(55) C(54) H(59) 119.8 1_555 1_555 1_555 no
N(3) C(55) C(54) 123.3(6) 1_555 1_555 1_555 yes
N(3) C(55) C(56) 117.6(7) 1_555 1_555 1_555 yes
C(54) C(55) C(56) 119.1(6) 1_555 1_555 1_555 yes
O(3) C(56) C(55) 110.4(5) 1_555 1_555 1_555 yes
O(3) C(56) H(60) 109.1 1_555 1_555 1_555 no
O(3) C(56) H(61) 108.1 1_555 1_555 1_555 no
C(55) C(56) H(60) 111.5 1_555 1_555 1_555 no
C(55) C(56) H(61) 110.1 1_555 1_555 1_555 no
H(60) C(56) H(61) 107.5 1_555 1_555 1_555 no
O(3) C(57) C(58) 110.3(6) 1_555 1_555 1_555 yes
O(3) C(57) C(62) 108.8(5) 1_555 1_555 1_555 yes
O(3) C(57) H(62) 108.2 1_555 1_555 1_555 no
C(58) C(57) C(62) 112.9(6) 1_555 1_555 1_555 yes
C(58) C(57) H(62) 108.8 1_555 1_555 1_555 no
C(62) C(57) H(62) 107.8 1_555 1_555 1_555 no
C(57) C(58) C(59) 113.5(6) 1_555 1_555 1_555 yes
C(57) C(58) H(63) 108.3 1_555 1_555 1_555 no
C(57) C(58) H(64) 108.8 1_555 1_555 1_555 no
C(59) C(58) H(63) 109.3 1_555 1_555 1_555 no
C(59) C(58) H(64) 109.5 1_555 1_555 1_555 no
H(63) C(58) H(64) 107.3 1_555 1_555 1_555 no
C(58) C(59) C(60) 110.0(6) 1_555 1_555 1_555 yes
C(58) C(59) C(63) 111.5(7) 1_555 1_555 1_555 yes
C(58) C(59) H(65) 106.9 1_555 1_555 1_555 no
C(60) C(59) C(63) 112.6(7) 1_555 1_555 1_555 yes
C(60) C(59) H(65) 108.0 1_555 1_555 1_555 no
C(63) C(59) H(65) 107.7 1_555 1_555 1_555 no
C(59) C(60) C(61) 112.4(7) 1_555 1_555 1_555 yes
C(59) C(60) H(66) 109.3 1_555 1_555 1_555 no
C(59) C(60) H(67) 108.7 1_555 1_555 1_555 no
C(61) C(60) H(66) 108.8 1_555 1_555 1_555 no
C(61) C(60) H(67) 108.5 1_555 1_555 1_555 no
H(66) C(60) H(67) 109.1 1_555 1_555 1_555 no
C(60) C(61) C(62) 112.1(6) 1_555 1_555 1_555 yes
C(60) C(61) H(68) 109.8 1_555 1_555 1_555 no
C(60) C(61) H(69) 109.4 1_555 1_555 1_555 no
C(62) C(61) H(68) 108.9 1_555 1_555 1_555 no
C(62) C(61) H(69) 108.7 1_555 1_555 1_555 no
H(68) C(61) H(69) 108.0 1_555 1_555 1_555 no
C(57) C(62) C(61) 109.8(6) 1_555 1_555 1_555 yes
C(57) C(62) C(64) 111.4(6) 1_555 1_555 1_555 yes
C(57) C(62) H(70) 106.1 1_555 1_555 1_555 no
C(61) C(62) C(64) 114.3(6) 1_555 1_555 1_555 yes
C(61) C(62) H(70) 107.4 1_555 1_555 1_555 no
C(64) C(62) H(70) 107.4 1_555 1_555 1_555 no
C(59) C(63) H(71) 110.6 1_555 1_555 1_555 no
C(59) C(63) H(72) 109.6 1_555 1_555 1_555 no
C(59) C(63) H(73) 110.5 1_555 1_555 1_555 no
H(71) C(63) H(72) 108.3 1_555 1_555 1_555 no
H(71) C(63) H(73) 108.8 1_555 1_555 1_555 no
H(72) C(63) H(73) 109.1 1_555 1_555 1_555 no
C(62) C(64) C(65) 113.4(6) 1_555 1_555 1_555 yes
C(62) C(64) C(66) 111.0(7) 1_555 1_555 1_555 yes
C(62) C(64) H(74) 108.0 1_555 1_555 1_555 no
C(65) C(64) C(66) 108.8(7) 1_555 1_555 1_555 yes
C(65) C(64) H(74) 107.9 1_555 1_555 1_555 no
C(66) C(64) H(74) 107.5 1_555 1_555 1_555 no
C(64) C(65) H(75) 110.3 1_555 1_555 1_555 no
C(64) C(65) H(76) 111.7 1_555 1_555 1_555 no
C(64) C(65) H(77) 109.5 1_555 1_555 1_555 no
H(75) C(65) H(76) 109.4 1_555 1_555 1_555 no
H(75) C(65) H(77) 106.9 1_555 1_555 1_555 no
H(76) C(65) H(77) 108.8 1_555 1_555 1_555 no
C(64) C(66) H(78) 109.8 1_555 1_555 1_555 no
C(64) C(66) H(79) 110.5 1_555 1_555 1_555 no
C(64) C(66) H(80) 110.5 1_555 1_555 1_555 no
H(78) C(66) H(79) 108.4 1_555 1_555 1_555 no
H(78) C(66) H(80) 108.8 1_555 1_555 1_555 no
H(79) C(66) H(80) 108.8 1_555 1_555 1_555 no
C(44) C(67) C(68) 178.0(8) 1_555 1_555 1_555 yes
C(67) C(68) C(69) 174.6(9) 1_555 1_555 1_555 yes
N(4) C(69) C(68) 115.7(6) 1_555 1_555 1_555 yes
N(4) C(69) C(70) 122.9(7) 1_555 1_555 1_555 yes
C(68) C(69) C(70) 121.4(7) 1_555 1_555 1_555 yes
C(69) C(70) C(71) 117.4(8) 1_555 1_555 1_555 yes
C(69) C(70) H(81) 120.5 1_555 1_555 1_555 no
C(71) C(70) H(81) 122.1 1_555 1_555 1_555 no
C(70) C(71) C(72) 120.8(7) 1_555 1_555 1_555 yes
C(70) C(71) H(82) 119.2 1_555 1_555 1_555 no
C(72) C(71) H(82) 120.0 1_555 1_555 1_555 no
C(71) C(72) C(73) 119.3(7) 1_555 1_555 1_555 yes
C(71) C(72) H(83) 121.1 1_555 1_555 1_555 no
C(73) C(72) H(83) 119.6 1_555 1_555 1_555 no
N(4) C(73) C(72) 123.2(7) 1_555 1_555 1_555 yes
N(4) C(73) C(74) 116.9(6) 1_555 1_555 1_555 yes
C(72) C(73) C(74) 119.8(6) 1_555 1_555 1_555 yes
O(4) C(74) C(73) 108.8(6) 1_555 1_555 1_555 yes
O(4) C(74) H(84) 112.2 1_555 1_555 1_555 no
O(4) C(74) H(85) 110.4 1_555 1_555 1_555 no
C(73) C(74) H(84) 109.8 1_555 1_555 1_555 no
C(73) C(74) H(85) 107.8 1_555 1_555 1_555 no
H(84) C(74) H(85) 107.6 1_555 1_555 1_555 no
O(4) C(75) C(76) 111.4(6) 1_555 1_555 1_555 yes
O(4) C(75) C(80) 113.6(5) 1_555 1_555 1_555 yes
O(4) C(75) H(86) 106.4 1_555 1_555 1_555 no
C(76) C(75) C(80) 112.3(6) 1_555 1_555 1_555 yes
C(76) C(75) H(86) 106.1 1_555 1_555 1_555 no
C(80) C(75) H(86) 106.3 1_555 1_555 1_555 no
C(75) C(76) C(77) 112.5(7) 1_555 1_555 1_555 yes
C(75) C(76) H(87) 109.3 1_555 1_555 1_555 no
C(75) C(76) H(88) 109.5 1_555 1_555 1_555 no
C(77) C(76) H(87) 108.8 1_555 1_555 1_555 no
C(77) C(76) H(88) 109.2 1_555 1_555 1_555 no
H(87) C(76) H(88) 107.4 1_555 1_555 1_555 no
C(76) C(77) C(78) 110.2(6) 1_555 1_555 1_555 yes
C(76) C(77) C(81) 113.3(8) 1_555 1_555 1_555 yes
C(76) C(77) H(89) 107.4 1_555 1_555 1_555 no
C(78) C(77) C(81) 112.2(7) 1_555 1_555 1_555 yes
C(78) C(77) H(89) 105.8 1_555 1_555 1_555 no
C(81) C(77) H(89) 107.5 1_555 1_555 1_555 no
C(77) C(78) C(79) 110.9(6) 1_555 1_555 1_555 yes
C(77) C(78) H(90) 109.4 1_555 1_555 1_555 no
C(77) C(78) H(91) 108.5 1_555 1_555 1_555 no
C(79) C(78) H(90) 110.8 1_555 1_555 1_555 no
C(79) C(78) H(91) 109.4 1_555 1_555 1_555 no
H(90) C(78) H(91) 107.8 1_555 1_555 1_555 no
C(78) C(79) C(80) 114.3(7) 1_555 1_555 1_555 yes
C(78) C(79) H(92) 107.9 1_555 1_555 1_555 no
C(78) C(79) H(93) 109.0 1_555 1_555 1_555 no
C(80) C(79) H(92) 108.2 1_555 1_555 1_555 no
C(80) C(79) H(93) 109.8 1_555 1_555 1_555 no
H(92) C(79) H(93) 107.3 1_555 1_555 1_555 no
C(75) C(80) C(79) 107.4(5) 1_555 1_555 1_555 yes
C(75) C(80) C(82) 114.7(6) 1_555 1_555 1_555 yes
C(75) C(80) H(94) 107.2 1_555 1_555 1_555 no
C(79) C(80) C(82) 113.6(6) 1_555 1_555 1_555 yes
C(79) C(80) H(94) 106.2 1_555 1_555 1_555 no
C(82) C(80) H(94) 107.3 1_555 1_555 1_555 no
C(77) C(81) H(95) 110.9 1_555 1_555 1_555 no
C(77) C(81) H(96) 110.9 1_555 1_555 1_555 no
C(77) C(81) H(97) 111.0 1_555 1_555 1_555 no
H(95) C(81) H(96) 107.5 1_555 1_555 1_555 no
H(95) C(81) H(97) 107.7 1_555 1_555 1_555 no
H(96) C(81) H(97) 108 1_555 1_555 1_555 no
C(80) C(82) C(83) 114.2(6) 1_555 1_555 1_555 yes
C(80) C(82) C(84) 111.5(7) 1_555 1_555 1_555 yes
C(80) C(82) H(98) 107.7 1_555 1_555 1_555 no
C(83) C(82) C(84) 110.5(7) 1_555 1_555 1_555 yes
C(83) C(82) H(98) 105.9 1_555 1_555 1_555 no
C(84) C(82) H(98) 106.5 1_555 1_555 1_555 no
C(82) C(83) H(99) 111.7 1_555 1_555 1_555 no
C(82) C(83) H(100) 110.6 1_555 1_555 1_555 no
C(82) C(83) H(101) 109.7 1_555 1_555 1_555 no
H(99) C(83) H(100) 108.7 1_555 1_555 1_555 no
H(99) C(83) H(101) 108.4 1_555 1_555 1_555 no
H(100) C(83) H(101) 107.7 1_555 1_555 1_555 no
C(82) C(84) H(102) 109.2 1_555 1_555 1_555 no
C(82) C(84) H(103) 109.8 1_555 1_555 1_555 no
C(82) C(84) H(104) 110.9 1_555 1_555 1_555 no
H(102) C(84) H(103) 108 1_555 1_555 1_555 no
H(102) C(84) H(104) 109.0 1_555 1_555 1_555 no
H(103) C(84) H(104) 109.2 1_555 1_555 1_555 no

loop_
_geom_bond_atom_site_label_1
_geom_bond_atom_site_label_2
_geom_bond_distance
_geom_bond_site_symmetry_1
_geom_bond_site_symmetry_2
_geom_bond_publ_flag
Cu(1) O(2) 2.272(4) 1_555 1_555 yes
Cu(1) O(4) 2.237(5) 1_555 1_555 yes
Cu(1) N(2) 1.994(6) 1_555 1_555 yes
Cu(1) N(4) 1.868(6) 1_555 1_555 yes
Cu(2) N(1) 2.047(6) 1_555 1_555 yes
Cu(2) N(3) 1.917(7) 1_555 1_555 yes
P(1) F(7) 1.600(5) 1_555 1_555 yes
P(1) F(8) 1.572(6) 1_555 1_555 yes
P(1) F(9) 1.559(6) 1_555 1_555 yes
P(1) F(10) 1.612(5) 1_555 1_555 yes
P(1) F(11) 1.581(5) 1_555 1_555 yes
P(1) F(12) 1.576(6) 1_555 1_555 yes
P(2) F(1) 1.598(5) 1_555 1_555 yes
P(2) F(2) 1.609(6) 1_555 1_555 yes
P(2) F(3) 1.592(5) 1_555 1_555 yes
P(2) F(4) 1.583(6) 1_555 1_555 yes
P(2) F(5) 1.566(5) 1_555 1_555 yes
P(2) F(6) 1.580(5) 1_555 1_555 yes
O(1) C(14) 1.393(9) 1_555 1_555 yes
O(1) C(15) 1.464(9) 1_555 1_555 yes
O(2) C(32) 1.400(8) 1_555 1_555 yes
O(2) C(33) 1.439(8) 1_555 1_555 yes
O(3) C(56) 1.414(9) 1_555 1_555 yes
O(3) C(57) 1.456(8) 1_555 1_555 yes
O(4) C(74) 1.401(8) 1_555 1_555 yes
O(4) C(75) 1.442(8) 1_555 1_555 yes
N(1) C(9) 1.34(1) 1_555 1_555 yes
N(1) C(13) 1.334(9) 1_555 1_555 yes
N(2) C(27) 1.339(9) 1_555 1_555 yes
N(2) C(31) 1.347(8) 1_555 1_555 yes
N(3) C(51) 1.376(9) 1_555 1_555 yes
N(3) C(55) 1.326(9) 1_555 1_555 yes
N(4) C(69) 1.388(9) 1_555 1_555 yes
N(4) C(73) 1.339(8) 1_555 1_555 yes
C(1) C(2) 1.37(1) 1_555 1_555 yes
C(1) C(6) 1.43(1) 1_555 1_555 yes
C(1) C(7) 1.45(1) 1_555 1_555 yes
C(2) C(3) 1.39(1) 1_555 1_555 yes
C(2) C(25) 1.45(1) 1_555 1_555 yes
C(3) C(4) 1.39(1) 1_555 1_555 yes
C(3) H(1) 0.999 1_555 1_555 no
C(4) C(5) 1.37(1) 1_555 1_555 yes
C(4) H(2) 0.968 1_555 1_555 no
C(5) C(6) 1.40(1) 1_555 1_555 yes
C(5) H(3) 0.961 1_555 1_555 no
C(6) H(4) 1.000 1_555 1_555 no
C(7) C(8) 1.19(1) 1_555 1_555 yes
C(8) C(9) 1.40(1) 1_555 1_555 yes
C(9) C(10) 1.40(1) 1_555 1_555 yes
C(10) C(11) 1.36(1) 1_555 1_555 yes
C(10) H(5) 0.980 1_555 1_555 no
C(11) C(12) 1.40(1) 1_555 1_555 yes
C(11) H(6) 0.966 1_555 1_555 no
C(12) C(13) 1.38(1) 1_555 1_555 yes
C(12) H(7) 0.957 1_555 1_555 no
C(13) C(14) 1.46(1) 1_555 1_555 yes
C(14) H(8) 0.952 1_555 1_555 no
C(14) H(9) 0.984 1_555 1_555 no
C(15) C(16) 1.55(1) 1_555 1_555 yes
C(15) C(20) 1.512(10) 1_555 1_555 yes
C(15) H(10) 0.961 1_555 1_555 no
C(16) C(17) 1.52(1) 1_555 1_555 yes
C(16) H(11) 0.951 1_555 1_555 no
C(16) H(12) 0.961 1_555 1_555 no
C(17) C(18) 1.52(1) 1_555 1_555 yes
C(17) C(21) 1.54(1) 1_555 1_555 yes
C(17) H(13) 0.962 1_555 1_555 no
C(18) C(19) 1.55(1) 1_555 1_555 yes
C(18) H(14) 0.955 1_555 1_555 no
C(18) H(15) 0.969 1_555 1_555 no
C(19) C(20) 1.565(10) 1_555 1_555 yes
C(19) H(16) 0.964 1_555 1_555 no
C(19) H(17) 0.967 1_555 1_555 no
C(20) C(22) 1.545(10) 1_555 1_555 yes
C(20) H(18) 0.966 1_555 1_555 no
C(21) H(19) 0.965 1_555 1_555 no
C(21) H(20) 0.939 1_555 1_555 no
C(21) H(21) 0.962 1_555 1_555 no
C(22) C(23) 1.52(1) 1_555 1_555 yes
C(22) C(24) 1.54(1) 1_555 1_555 yes
C(22) H(22) 0.971 1_555 1_555 no
C(23) H(23) 0.953 1_555 1_555 no
C(23) H(24) 0.960 1_555 1_555 no
C(23) H(25) 0.945 1_555 1_555 no
C(24) H(26) 0.966 1_555 1_555 no
C(24) H(27) 0.955 1_555 1_555 no
C(24) H(28) 0.965 1_555 1_555 no
C(25) C(26) 1.21(1) 1_555 1_555 yes
C(26) C(27) 1.421(10) 1_555 1_555 yes
C(27) C(28) 1.40(1) 1_555 1_555 yes
C(28) C(29) 1.37(1) 1_555 1_555 yes
C(28) H(29) 0.960 1_555 1_555 no
C(29) C(30) 1.38(1) 1_555 1_555 yes
C(29) H(30) 0.963 1_555 1_555 no
C(30) C(31) 1.42(1) 1_555 1_555 yes
C(30) H(31) 0.965 1_555 1_555 no
C(31) C(32) 1.480(10) 1_555 1_555 yes
C(32) H(32) 0.951 1_555 1_555 no
C(32) H(33) 0.962 1_555 1_555 no
C(33) C(34) 1.54(1) 1_555 1_555 yes
C(33) C(38) 1.519(9) 1_555 1_555 yes
C(33) H(34) 0.969 1_555 1_555 no
C(34) C(35) 1.54(1) 1_555 1_555 yes
C(34) H(35) 0.974 1_555 1_555 no
C(34) H(36) 0.948 1_555 1_555 no
C(35) C(36) 1.49(1) 1_555 1_555 yes
C(35) C(39) 1.51(1) 1_555 1_555 yes
C(35) H(37) 0.980 1_555 1_555 no
C(36) C(37) 1.53(1) 1_555 1_555 yes
C(36) H(38) 0.978 1_555 1_555 no
C(36) H(39) 0.946 1_555 1_555 no
C(37) C(38) 1.55(1) 1_555 1_555 yes
C(37) H(40) 0.948 1_555 1_555 no
C(37) H(41) 0.967 1_555 1_555 no
C(38) C(40) 1.55(1) 1_555 1_555 yes
C(38) H(42) 0.967 1_555 1_555 no
C(39) H(43) 0.962 1_555 1_555 no
C(39) H(44) 0.959 1_555 1_555 no
C(39) H(45) 0.985 1_555 1_555 no
C(40) C(41) 1.54(1) 1_555 1_555 yes
C(40) C(42) 1.53(1) 1_555 1_555 yes
C(40) H(46) 0.960 1_555 1_555 no
C(41) H(47) 0.961 1_555 1_555 no
C(41) H(48) 0.957 1_555 1_555 no
C(41) H(49) 0.950 1_555 1_555 no
C(42) H(50) 0.968 1_555 1_555 no
C(42) H(51) 0.959 1_555 1_555 no
C(42) H(52) 0.954 1_555 1_555 no
C(43) C(44) 1.44(1) 1_555 1_555 yes
C(43) C(48) 1.39(1) 1_555 1_555 yes
C(43) C(49) 1.420(9) 1_555 1_555 yes
C(44) C(45) 1.37(1) 1_555 1_555 yes
C(44) C(67) 1.43(1) 1_555 1_555 yes
C(45) C(46) 1.38(1) 1_555 1_555 yes
C(45) H(53) 0.937 1_555 1_555 no
C(46) C(47) 1.37(1) 1_555 1_555 yes
C(46) H(54) 0.973 1_555 1_555 no
C(47) C(48) 1.38(1) 1_555 1_555 yes
C(47) H(55) 0.965 1_555 1_555 no
C(48) H(56) 0.966 1_555 1_555 no
C(49) C(50) 1.179(10) 1_555 1_555 yes
C(50) C(51) 1.469(10) 1_555 1_555 yes
C(51) C(52) 1.37(1) 1_555 1_555 yes
C(52) C(53) 1.41(1) 1_555 1_555 yes
C(52) H(57) 0.959 1_555 1_555 no
C(53) C(54) 1.36(1) 1_555 1_555 yes
C(53) H(58) 0.965 1_555 1_555 no
C(54) C(55) 1.37(1) 1_555 1_555 yes
C(54) H(59) 0.975 1_555 1_555 no
C(55) C(56) 1.512(9) 1_555 1_555 yes
C(56) H(60) 0.949 1_555 1_555 no
C(56) H(61) 0.974 1_555 1_555 no
C(57) C(58) 1.52(1) 1_555 1_555 yes
C(57) C(62) 1.53(1) 1_555 1_555 yes
C(57) H(62) 0.964 1_555 1_555 no
C(58) C(59) 1.52(1) 1_555 1_555 yes
C(58) H(63) 0.974 1_555 1_555 no
C(58) H(64) 0.952 1_555 1_555 no
C(59) C(60) 1.51(1) 1_555 1_555 yes
C(59) C(63) 1.55(1) 1_555 1_555 yes
C(59) H(65) 0.967 1_555 1_555 no
C(60) C(61) 1.52(1) 1_555 1_555 yes
C(60) H(66) 0.951 1_555 1_555 no
C(60) H(67) 0.952 1_555 1_555 no
C(61) C(62) 1.54(1) 1_555 1_555 yes
C(61) H(68) 0.953 1_555 1_555 no
C(61) H(69) 0.965 1_555 1_555 no
C(62) C(64) 1.56(1) 1_555 1_555 yes
C(62) H(70) 0.963 1_555 1_555 no
C(63) H(71) 0.959 1_555 1_555 no
C(63) H(72) 0.955 1_555 1_555 no
C(63) H(73) 0.949 1_555 1_555 no
C(64) C(65) 1.51(1) 1_555 1_555 yes
C(64) C(66) 1.52(1) 1_555 1_555 yes
C(64) H(74) 0.960 1_555 1_555 no
C(65) H(75) 0.962 1_555 1_555 no
C(65) H(76) 0.939 1_555 1_555 no
C(65) H(77) 0.968 1_555 1_555 no
C(66) H(78) 0.956 1_555 1_555 no
C(66) H(79) 0.957 1_555 1_555 no
C(66) H(80) 0.951 1_555 1_555 no
C(67) C(68) 1.19(1) 1_555 1_555 yes
C(68) C(69) 1.455(10) 1_555 1_555 yes
C(69) C(70) 1.40(1) 1_555 1_555 yes
C(70) C(71) 1.39(1) 1_555 1_555 yes
C(70) H(81) 0.965 1_555 1_555 no
C(71) C(72) 1.35(1) 1_555 1_555 yes
C(71) H(82) 0.958 1_555 1_555 no
C(72) C(73) 1.397(10) 1_555 1_555 yes
C(72) H(83) 0.973 1_555 1_555 no
C(73) C(74) 1.54(1) 1_555 1_555 yes
C(74) H(84) 0.943 1_555 1_555 no
C(74) H(85) 0.978 1_555 1_555 no
C(75) C(76) 1.50(1) 1_555 1_555 yes
C(75) C(80) 1.530(9) 1_555 1_555 yes
C(75) H(86) 0.956 1_555 1_555 no
C(76) C(77) 1.52(1) 1_555 1_555 yes
C(76) H(87) 0.967 1_555 1_555 no
C(76) H(88) 0.957 1_555 1_555 no
C(77) C(78) 1.53(1) 1_555 1_555 yes
C(77) C(81) 1.53(1) 1_555 1_555 yes
C(77) H(89) 0.961 1_555 1_555 no
C(78) C(79) 1.52(1) 1_555 1_555 yes
C(78) H(90) 0.960 1_555 1_555 no
C(78) H(91) 0.960 1_555 1_555 no
C(79) C(80) 1.54(1) 1_555 1_555 yes
C(79) H(92) 0.968 1_555 1_555 no
C(79) H(93) 0.958 1_555 1_555 no
C(80) C(82) 1.54(1) 1_555 1_555 yes
C(80) H(94) 0.967 1_555 1_555 no
C(81) H(95) 0.967 1_555 1_555 no
C(81) H(96) 0.956 1_555 1_555 no
C(81) H(97) 0.953 1_555 1_555 no
C(82) C(83) 1.52(1) 1_555 1_555 yes
C(82) C(84) 1.52(1) 1_555 1_555 yes
C(82) H(98) 0.965 1_555 1_555 no
C(83) H(99) 0.950 1_555 1_555 no
C(83) H(100) 0.959 1_555 1_555 no
C(83) H(101) 0.963 1_555 1_555 no
C(84) H(102) 0.956 1_555 1_555 no
C(84) H(103) 0.954 1_555 1_555 no
C(84) H(104) 0.949 1_555 1_555 no

loop_
_geom_torsion_atom_site_label_1
_geom_torsion_atom_site_label_2
_geom_torsion_atom_site_label_3
_geom_torsion_atom_site_label_4
_geom_torsion
_geom_torsion_site_symmetry_1
_geom_torsion_site_symmetry_2
_geom_torsion_site_symmetry_3
_geom_torsion_site_symmetry_4
_geom_torsion_publ_flag
Cu(1) O(2) C(32) C(31) -29.9(7) 1_555 1_555 1_555 1_555 yes
Cu(1) O(2) C(33) C(34) 139.7(4) 1_555 1_555 1_555 1_555 yes
Cu(1) O(2) C(33) C(38) -92.9(6) 1_555 1_555 1_555 1_555 yes
Cu(1) O(4) C(74) C(73) -0.4(7) 1_555 1_555 1_555 1_555 yes
Cu(1) O(4) C(75) C(76) 116.1(5) 1_555 1_555 1_555 1_555 yes
Cu(1) O(4) C(75) C(80) -115.9(5) 1_555 1_555 1_555 1_555 yes
Cu(1) N(2) C(27) C(26) -1.9(9) 1_555 1_555 1_555 1_555 yes
Cu(1) N(2) C(27) C(28) 179.0(6) 1_555 1_555 1_555 1_555 yes
Cu(1) N(2) C(31) C(30) -178.8(6) 1_555 1_555 1_555 1_555 yes
Cu(1) N(2) C(31) C(32) -0.8(9) 1_555 1_555 1_555 1_555 yes
Cu(1) N(4) C(69) C(68) -21.5(8) 1_555 1_555 1_555 1_555 yes
Cu(1) N(4) C(69) C(70) 161.3(6) 1_555 1_555 1_555 1_555 yes
Cu(1) N(4) C(73) C(72) -160.2(6) 1_555 1_555 1_555 1_555 yes
Cu(1) N(4) C(73) C(74) 23.0(8) 1_555 1_555 1_555 1_555 yes
Cu(2) N(1) C(9) C(8) 14.0(10) 1_555 1_555 1_555 1_555 yes
Cu(2) N(1) C(9) C(10) -161.7(6) 1_555 1_555 1_555 1_555 yes
Cu(2) N(1) C(13) C(12) 163.2(6) 1_555 1_555 1_555 1_555 yes
Cu(2) N(1) C(13) C(14) -14.5(10) 1_555 1_555 1_555 1_555 yes
Cu(2) N(3) C(51) C(50) -4.3(9) 1_555 1_555 1_555 1_555 yes
Cu(2) N(3) C(51) C(52) 179.0(7) 1_555 1_555 1_555 1_555 yes
Cu(2) N(3) C(55) C(54) -179.5(6) 1_555 1_555 1_555 1_555 yes
Cu(2) N(3) C(55) C(56) 2(1) 1_555 1_555 1_555 1_555 yes
O(1) C(14) C(13) N(1) 4(1) 1_555 1_555 1_555 1_555 yes
O(1) C(14) C(13) C(12) -173.6(7) 1_555 1_555 1_555 1_555 yes
O(1) C(15) C(16) C(17) 175.3(6) 1_555 1_555 1_555 1_555 yes
O(1) C(15) C(20) C(19) -174.2(5) 1_555 1_555 1_555 1_555 yes
O(1) C(15) C(20) C(22) 60.2(7) 1_555 1_555 1_555 1_555 yes
O(2) Cu(1) O(4) C(74) 148.2(4) 1_555 1_555 1_555 1_555 yes
O(2) Cu(1) O(4) C(75) -32.2(5) 1_555 1_555 1_555 1_555 yes
O(2) Cu(1) N(2) C(27) 169.2(6) 1_555 1_555 1_555 1_555 yes
O(2) Cu(1) N(2) C(31) -12.3(5) 1_555 1_555 1_555 1_555 yes
O(2) Cu(1) N(4) C(69) 107.0(5) 1_555 1_555 1_555 1_555 yes
O(2) Cu(1) N(4) C(73) -95.6(5) 1_555 1_555 1_555 1_555 yes
O(2) C(32) C(31) N(2) 22.2(9) 1_555 1_555 1_555 1_555 yes
O(2) C(32) C(31) C(30) -159.9(7) 1_555 1_555 1_555 1_555 yes
O(2) C(33) C(34) C(35) -172.6(5) 1_555 1_555 1_555 1_555 yes
O(2) C(33) C(38) C(37) 179.5(6) 1_555 1_555 1_555 1_555 yes
O(2) C(33) C(38) C(40) 54.3(8) 1_555 1_555 1_555 1_555 yes
O(3) C(56) C(55) N(3) -17(1) 1_555 1_555 1_555 1_555 yes
O(3) C(56) C(55) C(54) 164.3(7) 1_555 1_555 1_555 1_555 yes
O(3) C(57) C(58) C(59) 175.1(6) 1_555 1_555 1_555 1_555 yes
O(3) C(57) C(62) C(61) -174.8(6) 1_555 1_555 1_555 1_555 yes
O(3) C(57) C(62) C(64) 57.6(7) 1_555 1_555 1_555 1_555 yes
O(4) Cu(1) O(2) C(32) 145.6(5) 1_555 1_555 1_555 1_555 yes
O(4) Cu(1) O(2) C(33) -63.1(5) 1_555 1_555 1_555 1_555 yes
O(4) Cu(1) N(2) C(27) 87.1(6) 1_555 1_555 1_555 1_555 yes
O(4) Cu(1) N(2) C(31) -94.5(5) 1_555 1_555 1_555 1_555 yes
O(4) Cu(1) N(4) C(69) -174.7(5) 1_555 1_555 1_555 1_555 yes
O(4) Cu(1) N(4) C(73) -17.3(5) 1_555 1_555 1_555 1_555 yes
O(4) C(74) C(73) N(4) -12.8(9) 1_555 1_555 1_555 1_555 yes
O(4) C(74) C(73) C(72) 170.3(7) 1_555 1_555 1_555 1_555 yes
O(4) C(75) C(76) C(77) -172.9(5) 1_555 1_555 1_555 1_555 yes
O(4) C(75) C(80) C(79) 176.5(6) 1_555 1_555 1_555 1_555 yes
O(4) C(75) C(80) C(82) 49.3(8) 1_555 1_555 1_555 1_555 yes
N(1) Cu(2) N(3) C(51) 36.5(7) 1_555 1_555 1_555 1_555 yes
N(1) Cu(2) N(3) C(55) -143.4(6) 1_555 1_555 1_555 1_555 yes
N(1) C(9) C(8) C(7) 176(7) 1_555 1_555 1_555 1_555 yes
N(1) C(9) C(10) C(11) -2(1) 1_555 1_555 1_555 1_555 yes
N(1) C(13) C(12) C(11) 0(1) 1_555 1_555 1_555 1_555 yes
N(2) Cu(1) O(2) C(32) 23.9(5) 1_555 1_555 1_555 1_555 yes
N(2) Cu(1) O(2) C(33) 175.2(5) 1_555 1_555 1_555 1_555 yes
N(2) Cu(1) O(4) C(74) -138.5(4) 1_555 1_555 1_555 1_555 yes
N(2) Cu(1) O(4) C(75) 41.1(6) 1_555 1_555 1_555 1_555 yes
N(2) Cu(1) N(4) C(69) -47.1(7) 1_555 1_555 1_555 1_555 yes
N(2) Cu(1) N(4) C(73) 110.3(6) 1_555 1_555 1_555 1_555 yes
N(2) C(27) C(26) C(25) 31(8) 1_555 1_555 1_555 1_555 yes
N(2) C(27) C(28) C(29) 0(1) 1_555 1_555 1_555 1_555 yes
N(2) C(31) C(30) C(29) 0(1) 1_555 1_555 1_555 1_555 yes
N(3) Cu(2) N(1) C(9) 52.8(7) 1_555 1_555 1_555 1_555 yes
N(3) Cu(2) N(1) C(13) -115.3(6) 1_555 1_555 1_555 1_555 yes
N(3) C(51) C(50) C(49) -94(13) 1_555 1_555 1_555 1_555 yes
N(3) C(51) C(52) C(53) 1(1) 1_555 1_555 1_555 1_555 yes
N(3) C(55) C(54) C(53) 0(1) 1_555 1_555 1_555 1_555 yes
N(4) Cu(1) O(2) C(32) -140.7(5) 1_555 1_555 1_555 1_555 yes
N(4) Cu(1) O(2) C(33) 10.6(6) 1_555 1_555 1_555 1_555 yes
N(4) Cu(1) O(4) C(74) 8.8(5) 1_555 1_555 1_555 1_555 yes
N(4) Cu(1) O(4) C(75) -171.6(5) 1_555 1_555 1_555 1_555 yes
N(4) Cu(1) N(2) C(27) -28.3(8) 1_555 1_555 1_555 1_555 yes
N(4) Cu(1) N(2) C(31) 150.2(5) 1_555 1_555 1_555 1_555 yes
N(4) C(69) C(68) C(67) -158(8) 1_555 1_555 1_555 1_555 yes
N(4) C(69) C(70) C(71) -1(1) 1_555 1_555 1_555 1_555 yes
N(4) C(73) C(72) C(71) 0(1) 1_555 1_555 1_555 1_555 yes
C(1) C(2) C(3) C(4) 0(1) 1_555 1_555 1_555 1_555 yes
C(1) C(2) C(25) C(26) 17(19) 1_555 1_555 1_555 1_555 yes
C(1) C(6) C(5) C(4) -1(1) 1_555 1_555 1_555 1_555 yes
C(1) C(7) C(8) C(9) 17(14) 1_555 1_555 1_555 1_555 yes
C(2) C(1) C(6) C(5) 0(1) 1_555 1_555 1_555 1_555 yes
C(2) C(1) C(7) C(8) -6(8) 1_555 1_555 1_555 1_555 yes
C(2) C(3) C(4) C(5) -1(1) 1_555 1_555 1_555 1_555 yes
C(2) C(25) C(26) C(27) 55(23) 1_555 1_555 1_555 1_555 yes
C(3) C(2) C(1) C(6) 0(1) 1_555 1_555 1_555 1_555 yes
C(3) C(2) C(1) C(7) 179.4(7) 1_555 1_555 1_555 1_555 yes
C(3) C(2) C(25) C(26) -163(18) 1_555 1_555 1_555 1_555 yes
C(3) C(4) C(5) C(6) 2(1) 1_555 1_555 1_555 1_555 yes
C(4) C(3) C(2) C(25) -178.1(8) 1_555 1_555 1_555 1_555 yes
C(5) C(6) C(1) C(7) -178.9(8) 1_555 1_555 1_555 1_555 yes
C(6) C(1) C(2) C(25) 178.7(8) 1_555 1_555 1_555 1_555 yes
C(6) C(1) C(7) C(8) 173(8) 1_555 1_555 1_555 1_555 yes
C(7) C(1) C(2) C(25) -1(1) 1_555 1_555 1_555 1_555 yes
C(7) C(8) C(9) C(10) -8(7) 1_555 1_555 1_555 1_555 yes
C(8) C(9) N(1) C(13) -178.2(7) 1_555 1_555 1_555 1_555 yes
C(8) C(9) C(10) C(11) -178.1(8) 1_555 1_555 1_555 1_555 yes
C(9) N(1) C(13) C(12) -4(1) 1_555 1_555 1_555 1_555 yes
C(9) N(1) C(13) C(14) 177.5(8) 1_555 1_555 1_555 1_555 yes
C(9) C(10) C(11) C(12) -2(1) 1_555 1_555 1_555 1_555 yes
C(10) C(9) N(1) C(13) 6(1) 1_555 1_555 1_555 1_555 yes
C(10) C(11) C(12) C(13) 4(1) 1_555 1_555 1_555 1_555 yes
C(11) C(12) C(13) C(14) 177.4(8) 1_555 1_555 1_555 1_555 yes
C(13) C(14) O(1) C(15) -177.3(6) 1_555 1_555 1_555 1_555 yes
C(14) O(1) C(15) C(16) 92.5(7) 1_555 1_555 1_555 1_555 yes
C(14) O(1) C(15) C(20) -145.3(6) 1_555 1_555 1_555 1_555 yes
C(15) C(16) C(17) C(18) -57.1(8) 1_555 1_555 1_555 1_555 yes
C(15) C(16) C(17) C(21) -179.4(7) 1_555 1_555 1_555 1_555 yes
C(15) C(20) C(19) C(18) 55.5(7) 1_555 1_555 1_555 1_555 yes
C(15) C(20) C(22) C(23) -164.4(6) 1_555 1_555 1_555 1_555 yes
C(15) C(20) C(22) C(24) 68.9(8) 1_555 1_555 1_555 1_555 yes
C(16) C(15) C(20) C(19) -54.0(7) 1_555 1_555 1_555 1_555 yes
C(16) C(15) C(20) C(22) -179.6(6) 1_555 1_555 1_555 1_555 yes
C(16) C(17) C(18) C(19) 58.8(8) 1_555 1_555 1_555 1_555 yes
C(17) C(16) C(15) C(20) 56.0(8) 1_555 1_555 1_555 1_555 yes
C(17) C(18) C(19) C(20) -58.5(8) 1_555 1_555 1_555 1_555 yes
C(18) C(19) C(20) C(22) -178.5(6) 1_555 1_555 1_555 1_555 yes
C(19) C(18) C(17) C(21) 179.6(7) 1_555 1_555 1_555 1_555 yes
C(19) C(20) C(22) C(23) 71.4(8) 1_555 1_555 1_555 1_555 yes
C(19) C(20) C(22) C(24) -55.3(8) 1_555 1_555 1_555 1_555 yes
C(25) C(26) C(27) C(28) -149(8) 1_555 1_555 1_555 1_555 yes
C(26) C(27) N(2) C(31) 179.7(7) 1_555 1_555 1_555 1_555 yes
C(26) C(27) C(28) C(29) -178.5(8) 1_555 1_555 1_555 1_555 yes
C(27) N(2) C(31) C(30) 0(1) 1_555 1_555 1_555 1_555 yes
C(27) N(2) C(31) C(32) 177.6(7) 1_555 1_555 1_555 1_555 yes
C(27) C(28) C(29) C(30) -1(1) 1_555 1_555 1_555 1_555 yes
C(28) C(27) N(2) C(31) 0(1) 1_555 1_555 1_555 1_555 yes
C(28) C(29) C(30) C(31) 1(1) 1_555 1_555 1_555 1_555 yes
C(29) C(30) C(31) C(32) -178.8(8) 1_555 1_555 1_555 1_555 yes
C(31) C(32) O(2) C(33) 177.6(6) 1_555 1_555 1_555 1_555 yes
C(32) O(2) C(33) C(34) -71.6(8) 1_555 1_555 1_555 1_555 yes
C(32) O(2) C(33) C(38) 55.9(8) 1_555 1_555 1_555 1_555 yes
C(33) C(34) C(35) C(36) -59.3(8) 1_555 1_555 1_555 1_555 yes
C(33) C(34) C(35) C(39) 175.7(6) 1_555 1_555 1_555 1_555 yes
C(33) C(38) C(37) C(36) 52.1(8) 1_555 1_555 1_555 1_555 yes
C(33) C(38) C(40) C(41) -166.9(7) 1_555 1_555 1_555 1_555 yes
C(33) C(38) C(40) C(42) 68.0(8) 1_555 1_555 1_555 1_555 yes
C(34) C(33) C(38) C(37) -54.8(8) 1_555 1_555 1_555 1_555 yes
C(34) C(33) C(38) C(40) 180.0(6) 1_555 1_555 1_555 1_555 yes
C(34) C(35) C(36) C(37) 58.5(9) 1_555 1_555 1_555 1_555 yes
C(35) C(34) C(33) C(38) 59.3(7) 1_555 1_555 1_555 1_555 yes
C(35) C(36) C(37) C(38) -55.9(9) 1_555 1_555 1_555 1_555 yes
C(36) C(37) C(38) C(40) 176.8(6) 1_555 1_555 1_555 1_555 yes
C(37) C(36) C(35) C(39) -177.3(8) 1_555 1_555 1_555 1_555 yes
C(37) C(38) C(40) C(41) 70.0(8) 1_555 1_555 1_555 1_555 yes
C(37) C(38) C(40) C(42) -55.0(8) 1_555 1_555 1_555 1_555 yes
C(43) C(44) C(45) C(46) 1(1) 1_555 1_555 1_555 1_555 yes
C(43) C(44) C(67) C(68) -96(25) 1_555 1_555 1_555 1_555 yes
C(43) C(48) C(47) C(46) 0(1) 1_555 1_555 1_555 1_555 yes
C(43) C(49) C(50) C(51) 1(22) 1_555 1_555 1_555 1_555 yes
C(44) C(43) C(48) C(47) 0(1) 1_555 1_555 1_555 1_555 yes
C(44) C(43) C(49) C(50) -3(11) 1_555 1_555 1_555 1_555 yes
C(44) C(45) C(46) C(47) -3(1) 1_555 1_555 1_555 1_555 yes
C(44) C(67) C(68) C(69) 75(28) 1_555 1_555 1_555 1_555 yes
C(45) C(44) C(43) C(48) 0(1) 1_555 1_555 1_555 1_555 yes
C(45) C(44) C(43) C(49) 179.2(8) 1_555 1_555 1_555 1_555 yes
C(45) C(44) C(67) C(68) 84(26) 1_555 1_555 1_555 1_555 yes
C(45) C(46) C(47) C(48) 3(1) 1_555 1_555 1_555 1_555 yes
C(46) C(45) C(44) C(67) -179.0(8) 1_555 1_555 1_555 1_555 yes
C(47) C(48) C(43) C(49) -179.6(8) 1_555 1_555 1_555 1_555 yes
C(48) C(43) C(44) C(67) -179.0(7) 1_555 1_555 1_555 1_555 yes
C(48) C(43) C(49) C(50) 174(10) 1_555 1_555 1_555 1_555 yes
C(49) C(43) C(44) C(67) 0(1) 1_555 1_555 1_555 1_555 yes
C(49) C(50) C(51) C(52) 82(13) 1_555 1_555 1_555 1_555 yes
C(50) C(51) N(3) C(55) 175.6(7) 1_555 1_555 1_555 1_555 yes
C(50) C(51) C(52) C(53) -174.6(8) 1_555 1_555 1_555 1_555 yes
C(51) N(3) C(55) C(54) 0(1) 1_555 1_555 1_555 1_555 yes
C(51) N(3) C(55) C(56) -177.8(7) 1_555 1_555 1_555 1_555 yes
C(51) C(52) C(53) C(54) -2(1) 1_555 1_555 1_555 1_555 yes
C(52) C(51) N(3) C(55) -1(1) 1_555 1_555 1_555 1_555 yes
C(52) C(53) C(54) C(55) 1(1) 1_555 1_555 1_555 1_555 yes
C(53) C(54) C(55) C(56) 177.3(8) 1_555 1_555 1_555 1_555 yes
C(55) C(56) O(3) C(57) -177.8(6) 1_555 1_555 1_555 1_555 yes
C(56) O(3) C(57) C(58) 90.9(7) 1_555 1_555 1_555 1_555 yes
C(56) O(3) C(57) C(62) -144.8(6) 1_555 1_555 1_555 1_555 yes
C(57) C(58) C(59) C(60) -53.1(8) 1_555 1_555 1_555 1_555 yes
C(57) C(58) C(59) C(63) -178.7(6) 1_555 1_555 1_555 1_555 yes
C(57) C(62) C(61) C(60) 53.7(8) 1_555 1_555 1_555 1_555 yes
C(57) C(62) C(64) C(65) 72.8(8) 1_555 1_555 1_555 1_555 yes
C(57) C(62) C(64) C(66) -164.4(6) 1_555 1_555 1_555 1_555 yes
C(58) C(57) C(62) C(61) -52.0(7) 1_555 1_555 1_555 1_555 yes
C(58) C(57) C(62) C(64) -179.6(5) 1_555 1_555 1_555 1_555 yes
C(58) C(59) C(60) C(61) 54.7(8) 1_555 1_555 1_555 1_555 yes
C(59) C(58) C(57) C(62) 53.2(8) 1_555 1_555 1_555 1_555 yes
C(59) C(60) C(61) C(62) -56.6(8) 1_555 1_555 1_555 1_555 yes
C(60) C(61) C(62) C(64) 179.7(6) 1_555 1_555 1_555 1_555 yes
C(61) C(60) C(59) C(63) 179.6(6) 1_555 1_555 1_555 1_555 yes
C(61) C(62) C(64) C(65) -52.4(9) 1_555 1_555 1_555 1_555 yes
C(61) C(62) C(64) C(66) 70.4(8) 1_555 1_555 1_555 1_555 yes
C(67) C(68) C(69) C(70) 18(8) 1_555 1_555 1_555 1_555 yes
C(68) C(69) N(4) C(73) -179.8(6) 1_555 1_555 1_555 1_555 yes
C(68) C(69) C(70) C(71) -178.8(7) 1_555 1_555 1_555 1_555 yes
C(69) N(4) C(73) C(72) -2(1) 1_555 1_555 1_555 1_555 yes
C(69) N(4) C(73) C(74) -178.9(6) 1_555 1_555 1_555 1_555 yes
C(69) C(70) C(71) C(72) 0(1) 1_555 1_555 1_555 1_555 yes
C(70) C(69) N(4) C(73) 3(1) 1_555 1_555 1_555 1_555 yes
C(70) C(71) C(72) C(73) 1(1) 1_555 1_555 1_555 1_555 yes
C(71) C(72) C(73) C(74) 176.7(8) 1_555 1_555 1_555 1_555 yes
C(73) C(74) O(4) C(75) 180.0(5) 1_555 1_555 1_555 1_555 yes
C(74) O(4) C(75) C(76) -64.4(7) 1_555 1_555 1_555 1_555 yes
C(74) O(4) C(75) C(80) 63.7(8) 1_555 1_555 1_555 1_555 yes
C(75) C(76) C(77) C(78) -55.0(8) 1_555 1_555 1_555 1_555 yes
C(75) C(76) C(77) C(81) 178.4(6) 1_555 1_555 1_555 1_555 yes
C(75) C(80) C(79) C(78) 55.4(8) 1_555 1_555 1_555 1_555 yes
C(75) C(80) C(82) C(83) 58.4(9) 1_555 1_555 1_555 1_555 yes
C(75) C(80) C(82) C(84) -175.5(7) 1_555 1_555 1_555 1_555 yes
C(76) C(75) C(80) C(79) -55.9(8) 1_555 1_555 1_555 1_555 yes
C(76) C(75) C(80) C(82) 176.9(6) 1_555 1_555 1_555 1_555 yes
C(76) C(77) C(78) C(79) 52.4(9) 1_555 1_555 1_555 1_555 yes
C(77) C(76) C(75) C(80) 58.3(7) 1_555 1_555 1_555 1_555 yes
C(77) C(78) C(79) C(80) -55.2(8) 1_555 1_555 1_555 1_555 yes
C(78) C(79) C(80) C(82) -176.7(6) 1_555 1_555 1_555 1_555 yes
C(79) C(78) C(77) C(81) 179.7(7) 1_555 1_555 1_555 1_555 yes
C(79) C(80) C(82) C(83) -65.6(8) 1_555 1_555 1_555 1_555 yes
C(79) C(80) C(82) C(84) 60.5(8) 1_555 1_555 1_555 1_555 yes
